data_4304616
loop_
_publ_author_name
'Martin G\"artner'
'Helmar G\"orls'
'Matthias Westerhausen'

_publ_contact_author
;
      Matthias Westerhausen
      Institut f\"ur anorganische und analytische Chemie
      Friedrich-Schiller-Universit\"at Jena
      August-Bebel-Str. 2
      07743 Jena
      Germany
;
_publ_contact_author_email m.we@uni-jena.de
_publ_contact_author_fax '03641 948 102'
_publ_contact_author_phone '03641 948 110'
_publ_section_title
;
Arylphosphanide Complexes of the Alkaline-Earth Metals Magnesium, Calcium,
Strontium, and Barium of the Formula (THF)nM[P(H)Ph]2 and Formation of
Potassium Diphenylphosphinomagnesiates
;
_journal_name_full 'Inorganic Chemistry'
_journal_page_first 1397
_journal_page_last 1405
_journal_paper_doi 10.1021/ic702148v
_journal_volume 47
_journal_year 2008
_chemical_formula_sum 'C58 H62 K2 Mg O2.5 P4'
_chemical_formula_weight 1025.47
_chemical_name_systematic
; 
 ? 
;
_space_group_IT_number 2
_symmetry_cell_setting triclinic
_symmetry_space_group_name_Hall '-P 1'
_symmetry_space_group_name_H-M 'P -1'
_atom_sites_solution_hydrogens geom
_atom_sites_solution_primary direct
_atom_sites_solution_secondary difmap
_audit_creation_method SHELXL-97
_cell_angle_alpha 75.727(2)
_cell_angle_beta 80.1670(10)
_cell_angle_gamma 70.8860(10)
_cell_formula_units_Z 6
_cell_length_a 18.8759(4)
_cell_length_b 21.5826(5)
_cell_length_c 23.9692(6)
_cell_measurement_temperature 183(2)
_cell_volume 8898.3(4)
_computing_cell_refinement DENZO
_computing_data_collection COLLECT
_computing_data_reduction DENZO
_computing_molecular_graphics SHELXTL/PC
_computing_publication_material SHELXL-97
_computing_structure_refinement 'SHELXL-97 (Sheldrick, 1997)'
_computing_structure_solution 'SHELXS-97 (Sheldrick, 1990)'
_diffrn_ambient_temperature 183(2)
_diffrn_measured_fraction_theta_full 0.895
_diffrn_measured_fraction_theta_max 0.895
_diffrn_measurement_device_type KappaCCD
_diffrn_measurement_method 'phi- + omega-scan'
_diffrn_radiation_monochromator graphite
_diffrn_radiation_source 'fine-focus sealed tube'
_diffrn_radiation_type MoK\a
_diffrn_radiation_wavelength 0.71073
_diffrn_reflns_av_R_equivalents 0.1168
_diffrn_reflns_av_sigmaI/netI 0.1161
_diffrn_reflns_limit_h_max 24
_diffrn_reflns_limit_h_min -23
_diffrn_reflns_limit_k_max 27
_diffrn_reflns_limit_k_min -27
_diffrn_reflns_limit_l_max 31
_diffrn_reflns_limit_l_min -29
_diffrn_reflns_number 64550
_diffrn_reflns_theta_full 27.47
_diffrn_reflns_theta_max 27.47
_diffrn_reflns_theta_min 1.48
_exptl_absorpt_coefficient_mu 0.316
_exptl_absorpt_correction_type none
_exptl_crystal_colour colourless
_exptl_crystal_density_diffrn 1.148
_exptl_crystal_density_method 'not measured'
_exptl_crystal_description prism
_exptl_crystal_F_000 3240
_exptl_crystal_size_max 0.04
_exptl_crystal_size_mid 0.04
_exptl_crystal_size_min 0.04
_refine_diff_density_max 1.512
_refine_diff_density_min -0.582
_refine_diff_density_rms 0.139
_refine_ls_extinction_method none
_refine_ls_goodness_of_fit_ref 1.031
_refine_ls_hydrogen_treatment constr
_refine_ls_matrix_type fullcycle
_refine_ls_number_parameters 1793
_refine_ls_number_reflns 36483
_refine_ls_number_restraints 0
_refine_ls_restrained_S_all 1.031
_refine_ls_R_factor_all 0.1723
_refine_ls_R_factor_gt 0.1083
_refine_ls_shift/su_max 0.001
_refine_ls_shift/su_mean 0.005
_refine_ls_structure_factor_coef Fsqd
_refine_ls_weighting_details 'calc w=1/[\s^2^(Fo^2^)+(0.1319P)^2^+40.8559P] where P=(Fo^2^+2Fc^2^)/3'
_refine_ls_weighting_scheme calc
_refine_ls_wR_factor_gt 0.2711
_refine_ls_wR_factor_ref 0.3235
_reflns_number_gt 22005
_reflns_number_total 36483
_reflns_threshold_expression >2sigma(I)
_cod_data_source_file ic702148v_6.cif
_cod_data_source_block FO3210
_cod_depositor_comments
;
The following automatic conversions were performed:
'_exptl_absorpt_correction_type' value 'NONE' changed to 'none' according
to '/home/saulius/struct/CIF-dictionaries/cif_core.dic' dictionary named
'cif_core.dic' version 2.4.1 from 2010-06-29.

Automatic conversion script
Id: cif_fix_enum 1527 2010-12-29 10:47:43Z saulius 
;
_cod_original_cell_volume 8898.4(4)
_cod_original_formula_sum 'C58 H62 K2 Mg O2.50 P4'
_cod_database_code 4304616

loop_
_symmetry_equiv_pos_as_xyz
'x, y, z'
'-x, -y, -z'

loop_
_atom_site_label
_atom_site_type_symbol
_atom_site_fract_x
_atom_site_fract_y
_atom_site_fract_z
_atom_site_U_iso_or_equiv
_atom_site_adp_type
_atom_site_occupancy
_atom_site_symmetry_multiplicity
_atom_site_calc_flag
_atom_site_refinement_flags
_atom_site_disorder_assembly
_atom_site_disorder_group
K1 K 1.34790(9) 0.31422(9) -0.15787(7) 0.0506(4) Uani 1 1 d . . .
K2 K 0.93762(8) 0.46058(7) -0.06501(6) 0.0352(3) Uani 1 1 d . . .
K3 K 1.18393(10) 0.17601(8) 0.16389(6) 0.0516(4) Uani 1 1 d . . .
K4 K 1.25325(7) -0.21174(6) 0.27796(5) 0.0305(3) Uani 1 1 d . . .
K5 K 1.0000 0.0000 0.5000 0.0501(5) Uani 1 2 d S . .
K6 K 1.5000 -0.5000 0.5000 0.0567(6) Uani 1 2 d S . .
K7 K 1.39789(8) -0.12931(7) 0.40128(6) 0.0357(3) Uani 1 1 d . . .
Mg1A Mg 1.12334(11) 0.29137(9) -0.03652(7) 0.0254(4) Uani 1 1 d . . .
P1A P 1.10748(9) 0.40508(8) -0.00637(7) 0.0303(3) Uani 1 1 d . . .
P2A P 1.21971(9) 0.19199(7) 0.02121(6) 0.0277(3) Uani 1 1 d . . .
P3A P 0.98519(9) 0.28977(8) -0.01364(7) 0.0304(3) Uani 1 1 d . . .
P4A P 1.16485(9) 0.32171(8) -0.14517(6) 0.0299(3) Uani 1 1 d . . .
C1A C 1.1840(4) 0.4394(3) -0.0455(2) 0.0334(13) Uani 1 1 d . . .
C2A C 1.2604(4) 0.4017(3) -0.0485(3) 0.0391(14) Uani 1 1 d . . .
H2AA H 1.2742 0.3562 -0.0288 0.047 Uiso 1 1 calc R . .
C3A C 1.3161(4) 0.4286(4) -0.0794(3) 0.0543(19) Uani 1 1 d . . .
H3AA H 1.3675 0.4022 -0.0799 0.065 Uiso 1 1 calc R . .
C4A C 1.2961(5) 0.4950(4) -0.1096(3) 0.058(2) Uani 1 1 d . . .
H4AA H 1.3339 0.5144 -0.1303 0.069 Uiso 1 1 calc R . .
C5A C 1.2214(5) 0.5322(4) -0.1092(3) 0.059(2) Uani 1 1 d . . .
H5AA H 1.2076 0.5766 -0.1314 0.071 Uiso 1 1 calc R . .
C6A C 1.1653(4) 0.5053(3) -0.0766(3) 0.0399(15) Uani 1 1 d . . .
H6AA H 1.1141 0.5322 -0.0757 0.048 Uiso 1 1 calc R . .
C7A C 1.1320(4) 0.3750(3) 0.0683(3) 0.0330(13) Uani 1 1 d . . .
C8A C 1.0813(5) 0.3483(3) 0.1087(3) 0.0463(17) Uani 1 1 d . . .
H8AA H 1.0373 0.3459 0.0963 0.056 Uiso 1 1 calc R . .
C9A C 1.0939(5) 0.3252(4) 0.1664(3) 0.057(2) Uani 1 1 d . . .
H9AA H 1.0581 0.3079 0.1929 0.068 Uiso 1 1 calc R . .
C10A C 1.1576(5) 0.3269(4) 0.1860(3) 0.057(2) Uani 1 1 d . . .
H10A H 1.1664 0.3105 0.2256 0.069 Uiso 1 1 calc R . .
C11A C 1.2084(5) 0.3533(4) 0.1468(3) 0.0525(19) Uani 1 1 d . . .
H11A H 1.2525 0.3548 0.1597 0.063 Uiso 1 1 calc R . .
C12A C 1.1963(4) 0.3774(3) 0.0888(3) 0.0407(15) Uani 1 1 d . . .
H12A H 1.2317 0.3957 0.0628 0.049 Uiso 1 1 calc R . .
C13A C 1.3140(3) 0.1966(3) -0.0119(2) 0.0294(12) Uani 1 1 d . . .
C14A C 1.3485(4) 0.2325(3) 0.0103(3) 0.0376(14) Uani 1 1 d . . .
H14A H 1.3232 0.2529 0.0420 0.045 Uiso 1 1 calc R . .
C15A C 1.4185(4) 0.2389(4) -0.0130(3) 0.0482(17) Uani 1 1 d . . .
H15A H 1.4398 0.2650 0.0019 0.058 Uiso 1 1 calc R . .
C16A C 1.4581(4) 0.2077(4) -0.0578(3) 0.0527(19) Uani 1 1 d . . .
H16A H 1.5069 0.2111 -0.0731 0.063 Uiso 1 1 calc R . .
C17A C 1.4249(4) 0.1712(4) -0.0802(3) 0.0523(18) Uani 1 1 d . . .
H17A H 1.4512 0.1495 -0.1109 0.063 Uiso 1 1 calc R . .
C18A C 1.3537(4) 0.1666(3) -0.0577(3) 0.0386(14) Uani 1 1 d . . .
H18A H 1.3315 0.1424 -0.0740 0.046 Uiso 1 1 calc R . .
C19A C 1.2193(3) 0.1112(3) 0.0095(2) 0.0282(12) Uani 1 1 d . . .
C20A C 1.1564(4) 0.1033(3) -0.0075(3) 0.0370(14) Uani 1 1 d . . .
H20A H 1.1146 0.1417 -0.0173 0.044 Uiso 1 1 calc R . .
C21A C 1.1531(4) 0.0407(4) -0.0107(3) 0.0514(18) Uani 1 1 d . . .
H21A H 1.1094 0.0364 -0.0220 0.062 Uiso 1 1 calc R . .
C22A C 1.2148(5) -0.0154(4) 0.0029(4) 0.056(2) Uani 1 1 d . . .
H22A H 1.2133 -0.0583 0.0007 0.067 Uiso 1 1 calc R . .
C23A C 1.2772(4) -0.0092(3) 0.0193(3) 0.0473(17) Uani 1 1 d . . .
H23A H 1.3192 -0.0476 0.0281 0.057 Uiso 1 1 calc R . .
C24A C 1.2799(4) 0.0533(3) 0.0232(3) 0.0348(13) Uani 1 1 d . . .
H24A H 1.3236 0.0567 0.0354 0.042 Uiso 1 1 calc R . .
C25A C 0.9705(3) 0.2622(3) 0.0651(3) 0.0308(12) Uani 1 1 d . . .
C26A C 0.9157(4) 0.3038(4) 0.0976(3) 0.0481(17) Uani 1 1 d . . .
H26A H 0.8847 0.3453 0.0784 0.058 Uiso 1 1 calc R . .
C27A C 0.9057(5) 0.2859(4) 0.1574(3) 0.065(2) Uani 1 1 d . . .
H27A H 0.8689 0.3157 0.1786 0.078 Uiso 1 1 calc R . .
C28A C 0.9486(5) 0.2252(4) 0.1866(3) 0.062(2) Uani 1 1 d . . .
H28A H 0.9411 0.2128 0.2275 0.075 Uiso 1 1 calc R . .
C29A C 1.0025(4) 0.1829(4) 0.1551(3) 0.0517(18) Uani 1 1 d . . .
H29A H 1.0321 0.1408 0.1746 0.062 Uiso 1 1 calc R . .
C30A C 1.0139(4) 0.2012(3) 0.0959(3) 0.0391(14) Uani 1 1 d . . .
H30A H 1.0522 0.1717 0.0753 0.047 Uiso 1 1 calc R . .
C31A C 0.9707(3) 0.2219(3) -0.0391(3) 0.0336(13) Uani 1 1 d . . .
C32A C 0.9982(4) 0.2117(4) -0.0944(3) 0.0429(15) Uani 1 1 d . . .
H32A H 1.0264 0.2393 -0.1184 0.051 Uiso 1 1 calc R . .
C33A C 0.9864(5) 0.1630(4) -0.1159(3) 0.059(2) Uani 1 1 d . . .
H33A H 1.0070 0.1567 -0.1538 0.071 Uiso 1 1 calc R . .
C34A C 0.9444(6) 0.1231(5) -0.0823(4) 0.076(3) Uani 1 1 d . . .
H34A H 0.9350 0.0899 -0.0972 0.092 Uiso 1 1 calc R . .
C35A C 0.9164(6) 0.1318(6) -0.0270(4) 0.084(3) Uani 1 1 d . . .
H35A H 0.8881 0.1041 -0.0034 0.101 Uiso 1 1 calc R . .
C36A C 0.9291(4) 0.1807(4) -0.0054(3) 0.057(2) Uani 1 1 d . . .
H36A H 0.9092 0.1862 0.0328 0.068 Uiso 1 1 calc R . .
C37A C 1.0842(3) 0.3924(3) -0.1702(2) 0.0330(13) Uani 1 1 d . . .
C38A C 1.0856(4) 0.4574(3) -0.1721(3) 0.0416(15) Uani 1 1 d . . .
H38A H 1.1288 0.4634 -0.1614 0.050 Uiso 1 1 calc R . .
C39A C 1.0253(4) 0.5133(4) -0.1891(3) 0.0508(18) Uani 1 1 d . . .
H39A H 1.0280 0.5568 -0.1901 0.061 Uiso 1 1 calc R . .
C40A C 0.9608(4) 0.5064(4) -0.2048(3) 0.0531(19) Uani 1 1 d . . .
H40A H 0.9196 0.5445 -0.2166 0.064 Uiso 1 1 calc R . .
C41A C 0.9584(4) 0.4426(4) -0.2027(3) 0.0501(18) Uani 1 1 d . . .
H41A H 0.9148 0.4370 -0.2130 0.060 Uiso 1 1 calc R . .
C42A C 1.0183(4) 0.3866(3) -0.1859(3) 0.0391(14) Uani 1 1 d . . .
H42A H 1.0149 0.3434 -0.1850 0.047 Uiso 1 1 calc R . .
C43A C 1.1669(3) 0.2569(3) -0.1828(2) 0.0345(13) Uani 1 1 d . . .
C44A C 1.1529(4) 0.2700(5) -0.2405(3) 0.0527(19) Uani 1 1 d . . .
H44A H 1.1365 0.3150 -0.2611 0.063 Uiso 1 1 calc R . .
C45A C 1.1628(5) 0.2177(6) -0.2684(4) 0.073(3) Uani 1 1 d . . .
H45A H 1.1531 0.2277 -0.3077 0.087 Uiso 1 1 calc R . .
C46A C 1.1859(6) 0.1530(6) -0.2402(5) 0.078(3) Uani 1 1 d . . .
H46A H 1.1929 0.1179 -0.2599 0.093 Uiso 1 1 calc R . .
C47A C 1.1993(5) 0.1383(5) -0.1826(4) 0.069(2) Uani 1 1 d . . .
H47A H 1.2145 0.0931 -0.1623 0.083 Uiso 1 1 calc R . .
C48A C 1.1905(4) 0.1898(3) -0.1549(3) 0.0460(16) Uani 1 1 d . . .
H48A H 1.2009 0.1791 -0.1157 0.055 Uiso 1 1 calc R . .
Mg1B Mg 1.21375(10) 0.03806(9) 0.36243(7) 0.0222(4) Uani 1 1 d . . .
P1B P 1.35354(8) 0.03506(8) 0.33926(7) 0.0293(3) Uani 1 1 d . . .
P2B P 1.12288(8) 0.13883(7) 0.30194(6) 0.0247(3) Uani 1 1 d . . .
P3B P 1.21936(8) -0.06942(7) 0.32689(6) 0.0265(3) Uani 1 1 d . . .
P4B P 1.17474(8) 0.00957(7) 0.47270(6) 0.0256(3) Uani 1 1 d . . .
C1B C 1.3766(3) 0.0966(3) 0.3680(3) 0.0333(13) Uani 1 1 d . . .
C2B C 1.4408(4) 0.1164(4) 0.3465(3) 0.0463(17) Uani 1 1 d . . .
H2BA H 1.4719 0.1002 0.3144 0.056 Uiso 1 1 calc R . .
C3B C 1.4601(5) 0.1594(4) 0.3712(4) 0.062(2) Uani 1 1 d . . .
H3BA H 1.5040 0.1727 0.3557 0.075 Uiso 1 1 calc R . .
C4B C 1.4163(5) 0.1834(4) 0.4181(4) 0.062(2) Uani 1 1 d . . .
H4BA H 1.4299 0.2128 0.4350 0.074 Uiso 1 1 calc R . .
C5B C 1.3523(4) 0.1640(4) 0.4403(3) 0.0496(18) Uani 1 1 d . . .
H5BA H 1.3217 0.1802 0.4726 0.060 Uiso 1 1 calc R . .
C6B C 1.3329(4) 0.1217(3) 0.4157(3) 0.0390(14) Uani 1 1 d . . .
H6BA H 1.2888 0.1089 0.4314 0.047 Uiso 1 1 calc R . .
C7B C 1.3597(3) 0.0670(3) 0.2613(3) 0.0300(12) Uani 1 1 d . . .
C8B C 1.3697(4) 0.0234(3) 0.2242(3) 0.0410(15) Uani 1 1 d . . .
H8BA H 1.3744 -0.0224 0.2406 0.049 Uiso 1 1 calc R . .
C9B C 1.3732(4) 0.0438(4) 0.1651(3) 0.0446(16) Uani 1 1 d . . .
H9BA H 1.3789 0.0124 0.1417 0.053 Uiso 1 1 calc R . .
C10B C 1.3684(4) 0.1095(4) 0.1393(3) 0.0478(17) Uani 1 1 d . . .
H10B H 1.3721 0.1236 0.0984 0.057 Uiso 1 1 calc R . .
C11B C 1.3582(5) 0.1544(4) 0.1748(3) 0.0537(19) Uani 1 1 d . . .
H11B H 1.3546 0.1998 0.1577 0.064 Uiso 1 1 calc R . .
C12B C 1.3530(4) 0.1345(3) 0.2344(3) 0.0399(15) Uani 1 1 d . . .
H12B H 1.3449 0.1666 0.2576 0.048 Uiso 1 1 calc R . .
C13B C 1.1170(3) 0.2155(3) 0.3249(2) 0.0253(11) Uani 1 1 d . . .
C14B C 1.0502(4) 0.2687(3) 0.3276(3) 0.0396(15) Uani 1 1 d . . .
H14B H 1.0044 0.2641 0.3204 0.047 Uiso 1 1 calc R . .
C15B C 1.0502(4) 0.3276(3) 0.3407(4) 0.057(2) Uani 1 1 d . . .
H15B H 1.0044 0.3629 0.3428 0.068 Uiso 1 1 calc R . .
C16B C 1.1159(5) 0.3356(4) 0.3506(3) 0.054(2) Uani 1 1 d . . .
H16B H 1.1154 0.3764 0.3592 0.065 Uiso 1 1 calc R . .
C17B C 1.1821(4) 0.2850(4) 0.3481(3) 0.0474(17) Uani 1 1 d . . .
H17B H 1.2275 0.2904 0.3552 0.057 Uiso 1 1 calc R . .
C18B C 1.1824(4) 0.2256(3) 0.3351(3) 0.0368(14) Uani 1 1 d . . .
H18B H 1.2287 0.1909 0.3331 0.044 Uiso 1 1 calc R . .
C19B C 1.0330(3) 0.1223(3) 0.3324(2) 0.0246(11) Uani 1 1 d . . .
C20B C 0.9921(3) 0.1393(3) 0.3829(3) 0.0354(14) Uani 1 1 d . . .
H20B H 1.0092 0.1631 0.4036 0.043 Uiso 1 1 calc R . .
C21B C 0.9266(4) 0.1221(4) 0.4037(3) 0.0468(17) Uani 1 1 d . . .
H21B H 0.8994 0.1345 0.4384 0.056 Uiso 1 1 calc R . .
C22B C 0.9002(4) 0.0875(3) 0.3753(3) 0.0418(15) Uani 1 1 d . . .
H22B H 0.8546 0.0769 0.3897 0.050 Uiso 1 1 calc R . .
C23B C 0.9405(4) 0.0686(3) 0.3258(3) 0.0423(15) Uani 1 1 d . . .
H23B H 0.9236 0.0434 0.3064 0.051 Uiso 1 1 calc R . .
C24B C 1.0060(3) 0.0862(3) 0.3039(3) 0.0339(13) Uani 1 1 d . . .
H24B H 1.0329 0.0735 0.2691 0.041 Uiso 1 1 calc R . .
C25B C 1.1692(3) -0.0417(3) 0.2614(2) 0.0292(12) Uani 1 1 d . . .
C26B C 1.1111(4) -0.0642(3) 0.2530(3) 0.0339(13) Uani 1 1 d . . .
H26B H 1.0941 -0.0952 0.2834 0.041 Uiso 1 1 calc R . .
C27B C 1.0776(4) -0.0427(3) 0.2018(3) 0.0452(16) Uani 1 1 d . . .
H27B H 1.0373 -0.0581 0.1980 0.054 Uiso 1 1 calc R . .
C28B C 1.1023(5) 0.0010(3) 0.1561(3) 0.0488(18) Uani 1 1 d . . .
H28B H 1.0792 0.0160 0.1210 0.059 Uiso 1 1 calc R . .
C29B C 1.1610(4) 0.0224(3) 0.1626(3) 0.0442(17) Uani 1 1 d . . .
H29B H 1.1794 0.0514 0.1312 0.053 Uiso 1 1 calc R . .
C30B C 1.1936(4) 0.0020(3) 0.2145(3) 0.0345(13) Uani 1 1 d . . .
H30B H 1.2334 0.0182 0.2181 0.041 Uiso 1 1 calc R . .
C31B C 1.1604(3) -0.1136(3) 0.3801(2) 0.0265(11) Uani 1 1 d . . .
C32B C 1.1946(4) -0.1761(3) 0.4132(2) 0.0345(13) Uani 1 1 d . . .
H32B H 1.2473 -0.1961 0.4060 0.041 Uiso 1 1 calc R . .
C33B C 1.1539(5) -0.2096(4) 0.4557(3) 0.054(2) Uani 1 1 d . . .
H33B H 1.1795 -0.2509 0.4790 0.065 Uiso 1 1 calc R . .
C34B C 1.0773(5) -0.1846(4) 0.4653(3) 0.055(2) Uani 1 1 d . . .
H34B H 1.0492 -0.2089 0.4938 0.066 Uiso 1 1 calc R . .
C35B C 1.0418(4) -0.1232(4) 0.4326(3) 0.0500(18) Uani 1 1 d . . .
H35B H 0.9886 -0.1051 0.4385 0.060 Uiso 1 1 calc R . .
C36B C 1.0823(4) -0.0881(3) 0.3916(3) 0.0364(14) Uani 1 1 d . . .
H36B H 1.0567 -0.0453 0.3705 0.044 Uiso 1 1 calc R . .
C37B C 1.2582(3) -0.0567(3) 0.5015(2) 0.0281(12) Uani 1 1 d . . .
C38B C 1.3218(3) -0.0440(3) 0.5129(3) 0.0324(13) Uani 1 1 d . . .
H38B H 1.3230 0.0009 0.5067 0.039 Uiso 1 1 calc R . .
C39B C 1.3829(4) -0.0961(4) 0.5333(3) 0.0449(16) Uani 1 1 d . . .
H39B H 1.4256 -0.0864 0.5409 0.054 Uiso 1 1 calc R . .
C40B C 1.3832(4) -0.1629(3) 0.5428(3) 0.0457(16) Uani 1 1 d . . .
H40B H 1.4252 -0.1985 0.5572 0.055 Uiso 1 1 calc R . .
C41B C 1.3215(4) -0.1757(3) 0.5310(3) 0.0417(15) Uani 1 1 d . . .
H41B H 1.3210 -0.2207 0.5364 0.050 Uiso 1 1 calc R . .
C42B C 1.2597(3) -0.1235(3) 0.5112(3) 0.0327(13) Uani 1 1 d . . .
H42B H 1.2171 -0.1335 0.5039 0.039 Uiso 1 1 calc R . .
C43B C 1.1656(3) 0.0778(3) 0.5082(2) 0.0272(11) Uani 1 1 d . . .
C44B C 1.1381(4) 0.1442(3) 0.4789(3) 0.0388(14) Uani 1 1 d . . .
H44B H 1.1304 0.1527 0.4392 0.047 Uiso 1 1 calc R . .
C45B C 1.1217(5) 0.1981(4) 0.5055(4) 0.0545(19) Uani 1 1 d . . .
H45B H 1.1032 0.2425 0.4840 0.065 Uiso 1 1 calc R . .
C46B C 1.1320(5) 0.1874(4) 0.5632(4) 0.061(2) Uani 1 1 d . . .
H46B H 1.1197 0.2240 0.5822 0.073 Uiso 1 1 calc R . .
C47B C 1.1612(5) 0.1214(4) 0.5932(3) 0.0546(19) Uani 1 1 d . . .
H47B H 1.1695 0.1131 0.6327 0.066 Uiso 1 1 calc R . .
C48B C 1.1777(4) 0.0684(4) 0.5661(3) 0.0390(15) Uani 1 1 d . . .
H48B H 1.1980 0.0242 0.5872 0.047 Uiso 1 1 calc R . .
Mg1C Mg 1.44062(10) -0.37502(9) 0.29975(7) 0.0226(4) Uani 1 1 d . . .
P1C P 1.48061(8) -0.33604(7) 0.19123(6) 0.0261(3) Uani 1 1 d . . .
P2C P 1.30334(8) -0.37962(7) 0.31997(6) 0.0277(3) Uani 1 1 d . . .
P3C P 1.53650(8) -0.47538(7) 0.35622(6) 0.0269(3) Uani 1 1 d . . .
P4C P 1.42283(8) -0.26555(7) 0.33632(6) 0.0268(3) Uani 1 1 d . . .
C1C C 1.3967(3) -0.2656(3) 0.1705(2) 0.0288(12) Uani 1 1 d . . .
C2C C 1.3313(3) -0.2719(3) 0.1546(2) 0.0345(13) Uani 1 1 d . . .
H2CA H 1.3293 -0.3151 0.1537 0.041 Uiso 1 1 calc R . .
C3C C 1.2696(4) -0.2166(4) 0.1401(3) 0.0446(16) Uani 1 1 d . . .
H3CA H 1.2267 -0.2222 0.1285 0.054 Uiso 1 1 calc R . .
C4C C 1.2702(4) -0.1538(4) 0.1424(3) 0.0496(18) Uani 1 1 d . . .
H4CA H 1.2278 -0.1159 0.1326 0.059 Uiso 1 1 calc R . .
C5C C 1.3328(5) -0.1462(4) 0.1589(3) 0.0535(19) Uani 1 1 d . . .
H5CA H 1.3329 -0.1030 0.1615 0.064 Uiso 1 1 calc R . .
C6C C 1.3956(4) -0.2009(3) 0.1719(3) 0.0375(14) Uani 1 1 d . . .
H6CA H 1.4388 -0.1942 0.1819 0.045 Uiso 1 1 calc R . .
C7C C 1.4821(3) -0.3975(3) 0.1498(2) 0.0325(13) Uani 1 1 d . . .
C8C C 1.5052(4) -0.4658(3) 0.1739(3) 0.0459(16) Uani 1 1 d . . .
H8CA H 1.5165 -0.4799 0.2130 0.055 Uiso 1 1 calc R . .
C9C C 1.5121(5) -0.5132(5) 0.1426(5) 0.073(3) Uani 1 1 d . . .
H9CA H 1.5277 -0.5593 0.1604 0.088 Uiso 1 1 calc R . .
C10C C 1.4969(7) -0.4949(7) 0.0864(5) 0.096(4) Uani 1 1 d . . .
H10C H 1.5024 -0.5278 0.0647 0.115 Uiso 1 1 calc R . .
C11C C 1.4730(6) -0.4266(6) 0.0610(4) 0.081(3) Uani 1 1 d . . .
H11C H 1.4614 -0.4132 0.0220 0.098 Uiso 1 1 calc R . .
C12C C 1.4661(4) -0.3786(4) 0.0921(3) 0.0511(18) Uani 1 1 d . . .
H12C H 1.4505 -0.3324 0.0741 0.061 Uiso 1 1 calc R . .
C13C C 1.2864(3) -0.4428(3) 0.2893(3) 0.0307(12) Uani 1 1 d . . .
C14C C 1.2373(5) -0.4781(5) 0.3161(4) 0.062(2) Uani 1 1 d . . .
H14C H 1.2133 -0.4727 0.3536 0.074 Uiso 1 1 calc R . .
C15C C 1.2221(6) -0.5215(6) 0.2894(5) 0.086(3) Uani 1 1 d . . .
H15C H 1.1869 -0.5446 0.3088 0.103 Uiso 1 1 calc R . .
C16C C 1.2553(5) -0.5324(5) 0.2367(4) 0.071(3) Uani 1 1 d . . .
H16C H 1.2444 -0.5626 0.2190 0.085 Uiso 1 1 calc R . .
C17C C 1.3053(5) -0.4979(4) 0.2100(3) 0.055(2) Uani 1 1 d . . .
H17C H 1.3303 -0.5049 0.1732 0.066 Uiso 1 1 calc R . .
C18C C 1.3199(4) -0.4541(3) 0.2350(3) 0.0400(15) Uani 1 1 d . . .
H18C H 1.3542 -0.4304 0.2148 0.048 Uiso 1 1 calc R . .
C19C C 1.2893(3) -0.4128(3) 0.3978(2) 0.0292(12) Uani 1 1 d . . .
C20C C 1.2359(4) -0.3741(3) 0.4326(3) 0.0424(15) Uani 1 1 d . . .
H20C H 1.2049 -0.3315 0.4153 0.051 Uiso 1 1 calc R . .
C21C C 1.2262(4) -0.3956(4) 0.4919(3) 0.0508(18) Uani 1 1 d . . .
H21C H 1.1899 -0.3672 0.5146 0.061 Uiso 1 1 calc R . .
C22C C 1.2684(5) -0.4575(4) 0.5184(3) 0.0542(19) Uani 1 1 d . . .
H22C H 1.2619 -0.4722 0.5592 0.065 Uiso 1 1 calc R . .
C23C C 1.3208(5) -0.4982(4) 0.4845(3) 0.055(2) Uani 1 1 d . . .
H23C H 1.3497 -0.5417 0.5018 0.066 Uiso 1 1 calc R . .
C24C C 1.3307(4) -0.4758(3) 0.4258(3) 0.0429(16) Uani 1 1 d . . .
H24C H 1.3673 -0.5043 0.4034 0.051 Uiso 1 1 calc R . .
C25C C 1.5427(3) -0.5511(3) 0.3312(2) 0.0267(11) Uani 1 1 d . . .
C26C C 1.6092(4) -0.6052(3) 0.3315(3) 0.0444(16) Uani 1 1 d . . .
H26C H 1.6546 -0.6007 0.3395 0.053 Uiso 1 1 calc R . .
C27C C 1.6092(5) -0.6649(4) 0.3201(4) 0.057(2) Uani 1 1 d . . .
H27C H 1.6548 -0.7008 0.3203 0.069 Uiso 1 1 calc R . .
C28C C 1.5450(5) -0.6733(4) 0.3086(4) 0.060(2) Uani 1 1 d . . .
H28C H 1.5458 -0.7149 0.3016 0.072 Uiso 1 1 calc R . .
C29C C 1.4795(4) -0.6216(4) 0.3073(3) 0.0510(18) Uani 1 1 d . . .
H29C H 1.4349 -0.6270 0.2986 0.061 Uiso 1 1 calc R . .
C30C C 1.4782(4) -0.5602(3) 0.3187(3) 0.0375(14) Uani 1 1 d . . .
H30C H 1.4324 -0.5246 0.3179 0.045 Uiso 1 1 calc R . .
C31C C 1.6265(3) -0.4587(3) 0.3250(2) 0.0277(12) Uani 1 1 d . . .
C32C C 1.6611(4) -0.4694(3) 0.2709(2) 0.0363(14) Uani 1 1 d . . .
H32C H 1.6394 -0.4882 0.2488 0.044 Uiso 1 1 calc R . .
C33C C 1.7269(4) -0.4530(4) 0.2485(3) 0.0468(17) Uani 1 1 d . . .
H33C H 1.7494 -0.4601 0.2111 0.056 Uiso 1 1 calc R . .
C34C C 1.7599(4) -0.4266(4) 0.2800(3) 0.0455(16) Uani 1 1 d . . .
H34C H 1.8056 -0.4164 0.2650 0.055 Uiso 1 1 calc R . .
C35C C 1.7260(4) -0.4149(4) 0.3338(3) 0.0448(16) Uani 1 1 d . . .
H35C H 1.7476 -0.3955 0.3554 0.054 Uiso 1 1 calc R . .
C36C C 1.6604(4) -0.4314(3) 0.3562(3) 0.0344(13) Uani 1 1 d . . .
H36C H 1.6380 -0.4241 0.3936 0.041 Uiso 1 1 calc R . .
C37C C 1.4491(3) -0.2972(3) 0.4104(2) 0.0289(12) Uani 1 1 d . . .
C38C C 1.5116(4) -0.2929(3) 0.4308(3) 0.0346(13) Uani 1 1 d . . .
H38C H 1.5458 -0.2733 0.4044 0.041 Uiso 1 1 calc R . .
C39C C 1.5257(4) -0.3164(3) 0.4888(3) 0.0446(16) Uani 1 1 d . . .
H39C H 1.5693 -0.3129 0.5011 0.053 Uiso 1 1 calc R . .
C40C C 1.4772(5) -0.3444(3) 0.5281(3) 0.0490(18) Uani 1 1 d . . .
H40C H 1.4863 -0.3598 0.5677 0.059 Uiso 1 1 calc R . .
C41C C 1.4142(4) -0.3500(3) 0.5088(3) 0.0456(17) Uani 1 1 d . . .
H41C H 1.3804 -0.3698 0.5354 0.055 Uiso 1 1 calc R . .
C42C C 1.4004(4) -0.3268(3) 0.4511(3) 0.0370(14) Uani 1 1 d . . .
H42C H 1.3572 -0.3310 0.4388 0.044 Uiso 1 1 calc R . .
C43C C 1.4982(3) -0.2291(3) 0.2983(2) 0.0279(12) Uani 1 1 d . . .
C44C C 1.4781(4) -0.1611(3) 0.2726(3) 0.0430(16) Uani 1 1 d . . .
H44C H 1.4268 -0.1346 0.2763 0.052 Uiso 1 1 calc R . .
C45C C 1.5320(5) -0.1317(4) 0.2418(4) 0.062(2) Uani 1 1 d . . .
H45C H 1.5172 -0.0856 0.2239 0.074 Uiso 1 1 calc R . .
C46C C 1.6068(5) -0.1684(4) 0.2369(4) 0.059(2) Uani 1 1 d . . .
H46C H 1.6438 -0.1478 0.2167 0.071 Uiso 1 1 calc R . .
C47C C 1.6270(4) -0.2357(4) 0.2619(3) 0.0462(16) Uani 1 1 d . . .
H47C H 1.6784 -0.2618 0.2589 0.055 Uiso 1 1 calc R . .
C48C C 1.5734(4) -0.2654(3) 0.2913(3) 0.0370(14) Uani 1 1 d . . .
H48C H 1.5884 -0.3121 0.3071 0.044 Uiso 1 1 calc R . .
O1TA O 0.6944(6) -0.3081(5) 0.5018(4) 0.052(2) Uiso 0.50 1 d P . .
C1TA C 0.7196(8) -0.3521(8) 0.5523(7) 0.052(4) Uiso 0.50 1 d P . .
H1T1 H 0.7177 -0.3272 0.5823 0.063 Uiso 0.50 1 calc PR . .
H1T2 H 0.6880 -0.3825 0.5672 0.063 Uiso 0.50 1 calc PR . .
C2TA C 0.7912(12) -0.3872(11) 0.5379(9) 0.082(6) Uiso 0.50 1 d P . .
H2T1 H 0.7997 -0.4358 0.5529 0.098 Uiso 0.50 1 calc PR . .
H2T2 H 0.8274 -0.3728 0.5533 0.098 Uiso 0.50 1 calc PR . .
C3TA C 0.7994(10) -0.3701(9) 0.4689(7) 0.063(4) Uiso 0.50 1 d P . .
H3T1 H 0.8487 -0.3626 0.4539 0.075 Uiso 0.50 1 calc PR . .
H3T2 H 0.7957 -0.4076 0.4538 0.075 Uiso 0.50 1 calc PR . .
C4TA C 0.7451(11) -0.3163(10) 0.4531(8) 0.073(5) Uiso 0.50 1 d P . .
H4T1 H 0.7206 -0.3212 0.4217 0.087 Uiso 0.50 1 calc PR . .
H4T2 H 0.7644 -0.2772 0.4391 0.087 Uiso 0.50 1 calc PR . .
O1TB O 1.1186(3) -0.2276(3) 0.2701(3) 0.0604(15) Uani 1 1 d . . .
C1TB C 1.0591(7) -0.2254(6) 0.3157(6) 0.103(4) Uani 1 1 d . . .
H1TC H 1.0739 -0.2176 0.3505 0.124 Uiso 1 1 calc R . .
H1TD H 1.0131 -0.1890 0.3037 0.124 Uiso 1 1 calc R . .
C2TB C 1.0459(9) -0.2890(7) 0.3276(6) 0.127(6) Uani 1 1 d . . .
H2TC H 1.0745 -0.3197 0.3598 0.152 Uiso 1 1 calc R . .
H2TD H 0.9916 -0.2840 0.3387 0.152 Uiso 1 1 calc R . .
C3TB C 1.0700(8) -0.3148(7) 0.2765(7) 0.132(6) Uani 1 1 d . . .
H3TC H 1.0264 -0.3066 0.2550 0.158 Uiso 1 1 calc R . .
H3TD H 1.0951 -0.3637 0.2861 0.158 Uiso 1 1 calc R . .
C4TB C 1.1232(5) -0.2801(5) 0.2414(4) 0.064(2) Uani 1 1 d . . .
H4TC H 1.1750 -0.3113 0.2398 0.076 Uiso 1 1 calc R . .
H4TD H 1.1087 -0.2613 0.2015 0.076 Uiso 1 1 calc R . .
O1TC O 1.5274(3) -0.1154(3) 0.4185(3) 0.0658(16) Uani 1 1 d . . .
C1TC C 1.5986(5) -0.1527(5) 0.3961(5) 0.075(3) Uani 1 1 d . . .
H1TE H 1.5928 -0.1737 0.3655 0.090 Uiso 1 1 calc R . .
H1TF H 1.6243 -0.1885 0.4272 0.090 Uiso 1 1 calc R . .
C2TC C 1.6432(8) -0.1048(8) 0.3719(7) 0.136(6) Uani 1 1 d . . .
H2TE H 1.6916 -0.1206 0.3892 0.163 Uiso 1 1 calc R . .
H2TF H 1.6538 -0.1003 0.3294 0.163 Uiso 1 1 calc R . .
C3TC C 1.5970(7) -0.0407(6) 0.3864(7) 0.117(5) Uani 1 1 d . . .
H3TE H 1.5767 -0.0086 0.3514 0.140 Uiso 1 1 calc R . .
H3TF H 1.6273 -0.0213 0.4031 0.140 Uiso 1 1 calc R . .
C4TC C 1.5346(5) -0.0549(4) 0.4293(4) 0.063(2) Uani 1 1 d . . .
H4TE H 1.5471 -0.0618 0.4692 0.076 Uiso 1 1 calc R . .
H4TF H 1.4873 -0.0176 0.4234 0.076 Uiso 1 1 calc R . .
O1TD O 0.8092(3) 0.4421(3) -0.0807(3) 0.0594(14) Uani 1 1 d . . .
C1TD C 0.7415(6) 0.4569(6) -0.0421(5) 0.083(3) Uani 1 1 d . . .
H1TA H 0.6981 0.4860 -0.0637 0.100 Uiso 1 1 calc R . .
H1TB H 0.7473 0.4796 -0.0127 0.100 Uiso 1 1 calc R . .
C2TD C 0.7305(11) 0.3889(10) -0.0139(6) 0.156(8) Uani 1 1 d . . .
H2TA H 0.7584 0.3680 0.0208 0.187 Uiso 1 1 calc R . .
H2TB H 0.6765 0.3926 -0.0029 0.187 Uiso 1 1 calc R . .
C3TD C 0.7621(7) 0.3511(6) -0.0606(7) 0.108(4) Uani 1 1 d . . .
H3TA H 0.7211 0.3514 -0.0815 0.130 Uiso 1 1 calc R . .
H3TB H 0.7889 0.3040 -0.0440 0.130 Uiso 1 1 calc R . .
C4TD C 0.8154(5) 0.3829(4) -0.1012(4) 0.061(2) Uani 1 1 d . . .
H4TA H 0.8676 0.3522 -0.1004 0.074 Uiso 1 1 calc R . .
H4TB H 0.8012 0.3948 -0.1412 0.074 Uiso 1 1 calc R . .
O1E O 0.9923(3) -0.4243(3) 0.4263(3) 0.0646(15) Uani 1 1 d . . .
C1E C 0.9497(7) -0.4653(7) 0.3581(5) 0.102(4) Uani 1 1 d . . .
H1EM H 0.9658 -0.4967 0.3319 0.153 Uiso 1 1 calc R . .
H1EN H 0.9304 -0.4196 0.3360 0.153 Uiso 1 1 calc R . .
H1EO H 0.9099 -0.4765 0.3870 0.153 Uiso 1 1 calc R . .
C2E C 1.0172(6) -0.4703(5) 0.3888(4) 0.072(3) Uani 1 1 d . . .
H2EI H 1.0371 -0.5163 0.4112 0.086 Uiso 1 1 calc R . .
H2EJ H 1.0579 -0.4594 0.3599 0.086 Uiso 1 1 calc R . .
C3E C 1.0490(5) -0.4312(5) 0.4605(5) 0.073(3) Uani 1 1 d . . .
H3EI H 1.0953 -0.4265 0.4356 0.088 Uiso 1 1 calc R . .
H3EJ H 1.0612 -0.4760 0.4865 0.088 Uiso 1 1 calc R . .
C4E C 1.0197(6) -0.3765(5) 0.4961(5) 0.084(3) Uani 1 1 d . . .
H4EM H 1.0582 -0.3803 0.5204 0.126 Uiso 1 1 calc R . .
H4EN H 0.9740 -0.3818 0.5206 0.126 Uiso 1 1 calc R . .
H4EO H 1.0080 -0.3325 0.4700 0.126 Uiso 1 1 calc R . .
O1EA O 0.6731(4) 0.2556(4) 0.0887(3) 0.0329(18) Uiso 0.50 1 d P . .
C1EA C 0.6469(8) 0.2144(8) 0.0132(6) 0.048(3) Uiso 0.50 1 d P . .
H1EA H 0.6677 0.1797 -0.0099 0.073 Uiso 0.50 1 calc PR . .
H1EB H 0.6384 0.2588 -0.0124 0.073 Uiso 0.50 1 calc PR . .
H1EC H 0.5991 0.2101 0.0345 0.073 Uiso 0.50 1 calc PR . .
C2EA C 0.7014(8) 0.2064(7) 0.0551(6) 0.042(3) Uiso 0.50 1 d P . .
H2EA H 0.7105 0.1614 0.0806 0.051 Uiso 0.50 1 calc PR . .
H2EB H 0.7501 0.2099 0.0336 0.051 Uiso 0.50 1 calc PR . .
C3EA C 0.7211(9) 0.2516(8) 0.1266(7) 0.057(4) Uiso 0.50 1 d P . .
H3EA H 0.7692 0.2569 0.1052 0.068 Uiso 0.50 1 calc PR . .
H3EB H 0.7320 0.2070 0.1528 0.068 Uiso 0.50 1 calc PR . .
C4EA C 0.6877(10) 0.3043(9) 0.1609(8) 0.066(4) Uiso 0.50 1 d P . .
H4EA H 0.7229 0.3006 0.1881 0.099 Uiso 0.50 1 calc PR . .
H4EB H 0.6404 0.2988 0.1823 0.099 Uiso 0.50 1 calc PR . .
H4EC H 0.6779 0.3484 0.1349 0.099 Uiso 0.50 1 calc PR . .
O1EB O 0.7856(6) 0.0828(5) 0.2251(4) 0.053(2) Uiso 0.50 1 d P . .
C1EB C 0.7010(15) 0.1317(14) 0.2991(12) 0.115(8) Uiso 0.50 1 d P . .
H1ED H 0.6755 0.1212 0.3378 0.172 Uiso 0.50 1 calc PR . .
H1EE H 0.6634 0.1555 0.2715 0.172 Uiso 0.50 1 calc PR . .
H1EF H 0.7322 0.1600 0.2996 0.172 Uiso 0.50 1 calc PR . .
C2EB C 0.7477(12) 0.0710(11) 0.2822(9) 0.081(6) Uiso 0.50 1 d P . .
H2EC H 0.7857 0.0472 0.3102 0.098 Uiso 0.50 1 calc PR . .
H2ED H 0.7163 0.0417 0.2835 0.098 Uiso 0.50 1 calc PR . .
C3EB C 0.8337(13) 0.0321(12) 0.2018(10) 0.090(6) Uiso 0.50 1 d P . .
H3EC H 0.8059 0.0003 0.2019 0.108 Uiso 0.50 1 calc PR . .
H3EH H 0.8738 0.0083 0.2280 0.108 Uiso 0.50 1 calc PR . .
C4EB C 0.8703(12) 0.0468(11) 0.1436(9) 0.083(6) Uiso 0.50 1 d P . .
H4ED H 0.9032 0.0050 0.1328 0.125 Uiso 0.50 1 calc PR . .
H4EE H 0.9004 0.0765 0.1425 0.125 Uiso 0.50 1 calc PR . .
H4EF H 0.8320 0.0688 0.1163 0.125 Uiso 0.50 1 calc PR . .
O1EC O 1.3955(7) 0.3202(6) 0.1663(5) 0.066(3) Uiso 0.50 1 d P . .
C1EC C 1.3610(12) 0.2911(11) 0.2639(9) 0.082(6) Uiso 0.50 1 d P . .
H1EG H 1.3801 0.2656 0.3010 0.123 Uiso 0.50 1 calc PR . .
H1EH H 1.3222 0.2744 0.2560 0.123 Uiso 0.50 1 calc PR . .
H1EI H 1.3393 0.3386 0.2658 0.123 Uiso 0.50 1 calc PR . .
C2EC C 1.4257(9) 0.2831(9) 0.2157(7) 0.059(4) Uiso 0.50 1 d P . .
H2EE H 1.4657 0.2995 0.2233 0.071 Uiso 0.50 1 calc PR . .
H2EF H 1.4478 0.2355 0.2129 0.071 Uiso 0.50 1 calc PR . .
C3EC C 1.4528(14) 0.3191(12) 0.1173(10) 0.094(7) Uiso 0.50 1 d P . .
H3ED H 1.4935 0.3350 0.1243 0.113 Uiso 0.50 1 calc PR . .
H3EG H 1.4750 0.2735 0.1092 0.113 Uiso 0.50 1 calc PR . .
C4EC C 1.4164(13) 0.3590(12) 0.0763(10) 0.094(7) Uiso 0.50 1 d P . .
H4EG H 1.4503 0.3612 0.0405 0.141 Uiso 0.50 1 calc PR . .
H4EH H 1.3953 0.4037 0.0854 0.141 Uiso 0.50 1 calc PR . .
H4EI H 1.3755 0.3429 0.0712 0.141 Uiso 0.50 1 calc PR . .
O1ED O 1.5504(12) 0.0112(11) 0.0758(10) 0.141(7) Uiso 0.50 1 d P A -1
C1ED C 1.492(4) -0.013(3) 0.004(3) 0.174(17) Uiso 0.50 1 d P A -1
H1EJ H 1.4645 0.0062 -0.0302 0.262 Uiso 0.50 1 calc PR A -1
H1EK H 1.4607 -0.0332 0.0357 0.262 Uiso 0.50 1 calc PR A -1
H1EL H 1.5388 -0.0471 -0.0045 0.262 Uiso 0.50 1 calc PR A -1
C2ED C 1.510(2) 0.0426(18) 0.0230(16) 0.138(12) Uiso 0.50 1 d P A -1
H2EG H 1.5424 0.0631 -0.0082 0.166 Uiso 0.50 1 calc PR A -1
H2EH H 1.4632 0.0780 0.0313 0.166 Uiso 0.50 1 calc PR A -1
C3ED C 1.5817(16) 0.0647(15) 0.1023(12) 0.119(9) Uiso 0.50 1 d P A -1
H3EE H 1.6218 0.0809 0.0767 0.142 Uiso 0.50 1 calc PR A -1
H3EF H 1.5411 0.1017 0.1163 0.142 Uiso 0.50 1 calc PR A -1
C4ED C 1.6106(17) 0.0016(15) 0.1499(13) 0.127(10) Uiso 0.50 1 d P A -1
H4EJ H 1.6349 0.0129 0.1774 0.190 Uiso 0.50 1 calc PR A -1
H4EK H 1.6470 -0.0339 0.1320 0.190 Uiso 0.50 1 calc PR A -1
H4EL H 1.5680 -0.0140 0.1704 0.190 Uiso 0.50 1 calc PR A -1
O1TE O 1.1978(19) -0.3268(17) 0.7187(15) 0.211(12) Uiso 0.50 1 d P B 1
O1AE O 1.1413(8) -0.3479(7) 0.6150(6) 0.083(4) Uiso 0.50 1 d P B 2
C1TE C 1.1615(7) -0.3691(6) 0.7124(5) 0.087(3) Uiso 1 1 d . . .
H1TG H 1.1070 -0.3473 0.7208 0.105 Uiso 1 1 calc R B 1
H1TH H 1.1758 -0.4096 0.7434 0.105 Uiso 1 1 calc R B 1
C2TE C 1.1705(7) -0.3930(6) 0.6578(5) 0.096(3) Uiso 1 1 d . B .
H2TG H 1.2249 -0.4120 0.6466 0.116 Uiso 1 1 calc R C 2
H2TH H 1.1472 -0.4296 0.6651 0.116 Uiso 1 1 calc R C 2
C3TE C 1.1788(7) -0.3053(6) 0.6204(5) 0.098(3) Uiso 1 1 d . . .
H3TG H 1.1609 -0.2626 0.5925 0.118 Uiso 1 1 calc R B 2
H3TH H 1.2330 -0.3249 0.6090 0.118 Uiso 1 1 calc R B 2
C4TE C 1.1707(7) -0.2894(6) 0.6802(5) 0.086(3) Uiso 1 1 d . B .
H4TG H 1.1886 -0.2499 0.6748 0.103 Uiso 1 1 calc R D 1
H4TH H 1.1159 -0.2746 0.6922 0.103 Uiso 1 1 calc R D 1

loop_
_atom_site_aniso_label
_atom_site_aniso_U_11
_atom_site_aniso_U_22
_atom_site_aniso_U_33
_atom_site_aniso_U_23
_atom_site_aniso_U_13
_atom_site_aniso_U_12
K1 0.0424(8) 0.0581(10) 0.0570(10) -0.0210(8) 0.0041(7) -0.0205(7)
K2 0.0399(7) 0.0329(7) 0.0351(7) -0.0107(6) -0.0065(6) -0.0097(6)
K3 0.0718(11) 0.0528(10) 0.0268(7) -0.0103(7) 0.0063(7) -0.0180(8)
K4 0.0372(7) 0.0261(6) 0.0281(6) -0.0094(5) -0.0028(5) -0.0069(5)
K5 0.0361(11) 0.0486(13) 0.0708(15) -0.0241(12) 0.0059(10) -0.0163(10)
K6 0.0852(17) 0.0482(13) 0.0249(10) -0.0092(9) 0.0053(10) -0.0084(12)
K7 0.0381(7) 0.0313(7) 0.0391(7) -0.0137(6) -0.0013(6) -0.0086(6)
Mg1A 0.0339(10) 0.0230(9) 0.0203(9) -0.0049(7) -0.0019(7) -0.0100(8)
P1A 0.0360(8) 0.0272(8) 0.0311(8) -0.0123(6) -0.0055(6) -0.0082(6)
P2A 0.0347(8) 0.0249(7) 0.0210(7) -0.0039(6) -0.0021(6) -0.0066(6)
P3A 0.0333(8) 0.0273(8) 0.0316(8) -0.0057(6) -0.0050(6) -0.0097(6)
P4A 0.0361(8) 0.0360(8) 0.0179(6) -0.0039(6) -0.0021(6) -0.0128(7)
C1A 0.045(3) 0.033(3) 0.029(3) -0.015(3) -0.004(3) -0.013(3)
C2A 0.039(3) 0.040(4) 0.041(3) -0.015(3) -0.002(3) -0.011(3)
C3A 0.046(4) 0.069(5) 0.059(5) -0.032(4) 0.003(4) -0.022(4)
C4A 0.072(5) 0.062(5) 0.056(5) -0.029(4) 0.021(4) -0.043(5)
C5A 0.087(6) 0.041(4) 0.050(4) -0.013(4) 0.013(4) -0.028(4)
C6A 0.055(4) 0.023(3) 0.038(3) -0.009(3) -0.001(3) -0.008(3)
C7A 0.047(3) 0.022(3) 0.034(3) -0.015(2) -0.004(3) -0.009(3)
C8A 0.068(5) 0.038(4) 0.042(4) -0.021(3) 0.004(3) -0.024(4)
C9A 0.095(6) 0.039(4) 0.038(4) -0.010(3) 0.010(4) -0.029(4)
C10A 0.105(7) 0.033(4) 0.032(4) -0.009(3) -0.015(4) -0.011(4)
C11A 0.073(5) 0.047(4) 0.039(4) -0.016(3) -0.020(4) -0.007(4)
C12A 0.052(4) 0.038(4) 0.036(3) -0.013(3) -0.013(3) -0.010(3)
C13A 0.041(3) 0.021(3) 0.021(3) 0.007(2) -0.007(2) -0.009(2)
C14A 0.051(4) 0.030(3) 0.029(3) -0.001(3) -0.005(3) -0.012(3)
C15A 0.057(4) 0.052(4) 0.043(4) 0.005(3) -0.010(3) -0.035(4)
C16A 0.044(4) 0.066(5) 0.045(4) 0.011(4) 0.002(3) -0.032(4)
C17A 0.058(4) 0.057(5) 0.040(4) -0.011(3) 0.014(3) -0.025(4)
C18A 0.044(4) 0.044(4) 0.032(3) -0.008(3) 0.003(3) -0.022(3)
C19A 0.033(3) 0.032(3) 0.020(3) -0.003(2) 0.002(2) -0.014(2)
C20A 0.038(3) 0.038(3) 0.031(3) -0.005(3) -0.001(3) -0.009(3)
C21A 0.053(4) 0.049(4) 0.062(5) -0.016(4) -0.005(4) -0.025(4)
C22A 0.066(5) 0.033(4) 0.072(5) -0.013(4) -0.001(4) -0.023(4)
C23A 0.047(4) 0.029(3) 0.060(4) -0.008(3) 0.002(3) -0.009(3)
C24A 0.040(3) 0.027(3) 0.035(3) -0.003(3) -0.004(3) -0.009(3)
C25A 0.033(3) 0.028(3) 0.033(3) -0.009(2) -0.004(2) -0.009(2)
C26A 0.049(4) 0.042(4) 0.044(4) -0.013(3) -0.006(3) 0.002(3)
C27A 0.072(5) 0.064(5) 0.041(4) -0.025(4) 0.001(4) 0.010(4)
C28A 0.064(5) 0.067(5) 0.041(4) -0.013(4) -0.010(4) 0.005(4)
C29A 0.051(4) 0.045(4) 0.039(4) -0.003(3) -0.003(3) 0.006(3)
C30A 0.041(3) 0.034(3) 0.036(3) -0.009(3) 0.004(3) -0.006(3)
C31A 0.035(3) 0.035(3) 0.034(3) -0.012(3) -0.009(3) -0.009(3)
C32A 0.050(4) 0.050(4) 0.031(3) -0.009(3) -0.009(3) -0.014(3)
C33A 0.071(5) 0.068(5) 0.045(4) -0.024(4) -0.013(4) -0.018(5)
C34A 0.091(7) 0.089(7) 0.080(6) -0.045(6) -0.014(5) -0.046(6)
C35A 0.101(8) 0.109(8) 0.083(7) -0.050(6) 0.024(6) -0.082(7)
C36A 0.064(5) 0.081(6) 0.052(4) -0.033(4) 0.015(4) -0.053(5)
C37A 0.037(3) 0.040(3) 0.021(3) -0.010(2) 0.003(2) -0.011(3)
C38A 0.043(4) 0.041(4) 0.041(4) -0.014(3) 0.004(3) -0.013(3)
C39A 0.059(5) 0.041(4) 0.046(4) -0.008(3) 0.008(3) -0.015(4)
C40A 0.055(4) 0.049(4) 0.041(4) -0.008(3) 0.000(3) 0.000(4)
C41A 0.048(4) 0.055(5) 0.043(4) -0.007(3) -0.016(3) -0.006(3)
C42A 0.041(4) 0.038(4) 0.036(3) -0.006(3) -0.006(3) -0.010(3)
C43A 0.030(3) 0.049(4) 0.026(3) -0.010(3) 0.003(2) -0.014(3)
C44A 0.059(5) 0.084(6) 0.025(3) -0.021(3) -0.003(3) -0.029(4)
C45A 0.081(6) 0.106(8) 0.045(5) -0.038(5) -0.010(4) -0.026(6)
C46A 0.078(6) 0.085(7) 0.087(7) -0.064(6) 0.001(5) -0.018(6)
C47A 0.076(6) 0.054(5) 0.081(6) -0.033(5) -0.007(5) -0.010(5)
C48A 0.050(4) 0.043(4) 0.043(4) -0.012(3) -0.005(3) -0.008(3)
Mg1B 0.0257(9) 0.0199(9) 0.0206(8) -0.0049(7) -0.0016(7) -0.0061(7)
P1B 0.0272(7) 0.0283(7) 0.0306(7) -0.0023(6) -0.0033(6) -0.0087(6)
P2B 0.0272(7) 0.0224(7) 0.0224(7) -0.0044(5) 0.0003(5) -0.0064(6)
P3B 0.0308(7) 0.0206(7) 0.0282(7) -0.0089(6) 0.0006(6) -0.0067(6)
P4B 0.0283(7) 0.0315(8) 0.0185(6) -0.0071(6) -0.0013(5) -0.0100(6)
C1B 0.031(3) 0.028(3) 0.039(3) 0.001(3) -0.015(3) -0.006(2)
C2B 0.039(4) 0.060(5) 0.049(4) -0.009(3) -0.006(3) -0.028(3)
C3B 0.048(4) 0.072(6) 0.085(6) -0.017(5) -0.018(4) -0.036(4)
C4B 0.059(5) 0.064(5) 0.081(6) -0.027(5) -0.034(4) -0.022(4)
C5B 0.047(4) 0.052(4) 0.054(4) -0.019(4) -0.022(3) -0.006(3)
C6B 0.033(3) 0.043(4) 0.040(3) -0.006(3) -0.010(3) -0.008(3)
C7B 0.021(3) 0.032(3) 0.035(3) -0.002(2) -0.003(2) -0.009(2)
C8B 0.049(4) 0.027(3) 0.041(4) -0.005(3) -0.001(3) -0.008(3)
C9B 0.059(4) 0.042(4) 0.033(3) -0.004(3) -0.004(3) -0.018(3)
C10B 0.058(4) 0.052(4) 0.032(3) 0.001(3) -0.012(3) -0.018(4)
C11B 0.070(5) 0.045(4) 0.046(4) 0.013(3) -0.018(4) -0.028(4)
C12B 0.058(4) 0.028(3) 0.034(3) 0.002(3) -0.009(3) -0.017(3)
C13B 0.031(3) 0.020(3) 0.022(3) -0.001(2) 0.000(2) -0.009(2)
C14B 0.030(3) 0.029(3) 0.061(4) -0.015(3) 0.000(3) -0.008(3)
C15B 0.050(4) 0.029(4) 0.090(6) -0.024(4) 0.006(4) -0.006(3)
C16B 0.077(6) 0.044(4) 0.056(4) -0.024(4) 0.007(4) -0.034(4)
C17B 0.060(5) 0.047(4) 0.047(4) -0.011(3) -0.010(3) -0.030(4)
C18B 0.038(3) 0.037(3) 0.040(3) -0.001(3) -0.009(3) -0.019(3)
C19B 0.027(3) 0.019(3) 0.022(3) 0.003(2) -0.007(2) -0.003(2)
C20B 0.037(3) 0.047(4) 0.028(3) -0.010(3) 0.001(2) -0.020(3)
C21B 0.048(4) 0.064(5) 0.030(3) -0.010(3) 0.009(3) -0.026(4)
C22B 0.037(3) 0.047(4) 0.045(4) -0.003(3) 0.001(3) -0.023(3)
C23B 0.039(3) 0.045(4) 0.051(4) -0.011(3) -0.008(3) -0.021(3)
C24B 0.036(3) 0.027(3) 0.035(3) -0.010(3) 0.003(3) -0.006(3)
C25B 0.039(3) 0.023(3) 0.024(3) -0.010(2) 0.005(2) -0.008(2)
C26B 0.045(3) 0.033(3) 0.027(3) -0.015(3) 0.000(3) -0.012(3)
C27B 0.059(4) 0.042(4) 0.042(4) -0.018(3) -0.013(3) -0.014(3)
C28B 0.071(5) 0.037(4) 0.037(4) -0.015(3) -0.017(3) -0.003(4)
C29B 0.067(5) 0.031(3) 0.026(3) -0.008(3) 0.001(3) -0.005(3)
C30B 0.045(3) 0.027(3) 0.032(3) -0.010(3) 0.007(3) -0.013(3)
C31B 0.039(3) 0.021(3) 0.022(3) -0.014(2) 0.000(2) -0.007(2)
C32B 0.055(4) 0.024(3) 0.025(3) -0.006(2) -0.006(3) -0.012(3)
C33B 0.102(7) 0.033(4) 0.028(3) -0.004(3) 0.002(4) -0.028(4)
C34B 0.098(6) 0.053(5) 0.033(4) -0.019(3) 0.020(4) -0.056(5)
C35B 0.056(4) 0.066(5) 0.036(4) -0.019(4) 0.010(3) -0.029(4)
C36B 0.042(3) 0.036(3) 0.033(3) -0.013(3) 0.007(3) -0.016(3)
C37B 0.034(3) 0.030(3) 0.020(3) -0.010(2) 0.005(2) -0.009(2)
C38B 0.028(3) 0.031(3) 0.039(3) -0.009(3) -0.010(2) -0.005(2)
C39B 0.037(3) 0.054(4) 0.045(4) -0.014(3) -0.010(3) -0.010(3)
C40B 0.044(4) 0.039(4) 0.045(4) -0.010(3) -0.012(3) 0.005(3)
C41B 0.050(4) 0.029(3) 0.040(4) -0.009(3) -0.003(3) -0.005(3)
C42B 0.033(3) 0.035(3) 0.031(3) -0.012(3) 0.001(2) -0.012(3)
C43B 0.026(3) 0.030(3) 0.025(3) -0.009(2) 0.001(2) -0.007(2)
C44B 0.046(4) 0.032(3) 0.032(3) -0.009(3) 0.002(3) -0.005(3)
C45B 0.063(5) 0.032(4) 0.064(5) -0.014(4) 0.006(4) -0.011(3)
C46B 0.065(5) 0.055(5) 0.075(6) -0.038(5) 0.003(4) -0.020(4)
C47B 0.064(5) 0.070(5) 0.041(4) -0.028(4) -0.008(3) -0.021(4)
C48B 0.040(3) 0.048(4) 0.033(3) -0.019(3) -0.005(3) -0.010(3)
Mg1C 0.0298(9) 0.0198(9) 0.0180(8) -0.0049(7) -0.0006(7) -0.0072(7)
P1C 0.0311(7) 0.0294(7) 0.0173(6) -0.0051(6) -0.0007(5) -0.0089(6)
P2C 0.0308(7) 0.0239(7) 0.0287(7) -0.0066(6) -0.0024(6) -0.0080(6)
P3C 0.0314(7) 0.0235(7) 0.0209(7) -0.0029(6) 0.0005(6) -0.0045(6)
P4C 0.0334(7) 0.0229(7) 0.0254(7) -0.0092(6) -0.0055(6) -0.0057(6)
C1C 0.031(3) 0.037(3) 0.016(2) -0.009(2) 0.009(2) -0.010(3)
C2C 0.035(3) 0.037(3) 0.027(3) -0.007(3) -0.003(2) -0.005(3)
C3C 0.041(4) 0.054(4) 0.030(3) -0.003(3) -0.009(3) -0.004(3)
C4C 0.049(4) 0.042(4) 0.037(4) 0.001(3) -0.001(3) 0.005(3)
C5C 0.069(5) 0.034(4) 0.045(4) -0.004(3) 0.009(4) -0.008(4)
C6C 0.045(4) 0.026(3) 0.039(3) -0.009(3) 0.004(3) -0.009(3)
C7C 0.032(3) 0.042(3) 0.027(3) -0.016(3) 0.001(2) -0.011(3)
C8C 0.047(4) 0.041(4) 0.051(4) -0.017(3) -0.003(3) -0.010(3)
C9C 0.076(6) 0.057(5) 0.093(7) -0.039(5) -0.007(5) -0.012(5)
C10C 0.099(8) 0.106(9) 0.106(9) -0.086(8) -0.003(7) -0.019(7)
C11C 0.088(7) 0.121(9) 0.052(5) -0.058(6) -0.004(5) -0.025(7)
C12C 0.050(4) 0.075(5) 0.030(3) -0.023(4) -0.002(3) -0.014(4)
C13C 0.023(3) 0.033(3) 0.038(3) -0.016(3) -0.006(2) -0.003(2)
C14C 0.060(5) 0.087(6) 0.066(5) -0.041(5) 0.018(4) -0.051(5)
C15C 0.091(7) 0.102(8) 0.103(8) -0.046(7) 0.011(6) -0.071(7)
C16C 0.079(6) 0.078(6) 0.082(6) -0.047(5) -0.016(5) -0.032(5)
C17C 0.060(5) 0.064(5) 0.044(4) -0.030(4) -0.013(4) -0.006(4)
C18C 0.048(4) 0.045(4) 0.027(3) -0.007(3) -0.012(3) -0.011(3)
C19C 0.032(3) 0.028(3) 0.031(3) -0.009(2) -0.001(2) -0.013(2)
C20C 0.048(4) 0.033(3) 0.039(4) -0.010(3) 0.006(3) -0.005(3)
C21C 0.062(5) 0.046(4) 0.038(4) -0.018(3) 0.004(3) -0.005(4)
C22C 0.077(5) 0.044(4) 0.031(3) -0.009(3) 0.003(3) -0.007(4)
C23C 0.065(5) 0.043(4) 0.040(4) 0.006(3) -0.006(3) -0.001(4)
C24C 0.051(4) 0.033(3) 0.033(3) -0.004(3) 0.005(3) -0.004(3)
C25C 0.031(3) 0.023(3) 0.020(2) -0.002(2) -0.001(2) -0.004(2)
C26C 0.035(3) 0.034(3) 0.060(4) -0.011(3) -0.001(3) -0.007(3)
C27C 0.053(4) 0.031(4) 0.086(6) -0.024(4) 0.004(4) -0.006(3)
C28C 0.073(6) 0.040(4) 0.071(5) -0.023(4) -0.006(4) -0.016(4)
C29C 0.056(4) 0.052(4) 0.057(4) -0.021(4) -0.012(4) -0.021(4)
C30C 0.035(3) 0.042(4) 0.038(3) -0.014(3) -0.007(3) -0.009(3)
C31C 0.030(3) 0.020(3) 0.025(3) 0.002(2) -0.005(2) -0.001(2)
C32C 0.041(3) 0.049(4) 0.021(3) -0.004(3) -0.001(2) -0.020(3)
C33C 0.050(4) 0.069(5) 0.023(3) -0.001(3) -0.001(3) -0.027(4)
C34C 0.045(4) 0.045(4) 0.042(4) 0.006(3) -0.003(3) -0.019(3)
C35C 0.043(4) 0.049(4) 0.050(4) -0.008(3) -0.022(3) -0.016(3)
C36C 0.042(3) 0.034(3) 0.028(3) -0.008(3) -0.006(3) -0.010(3)
C37C 0.039(3) 0.017(3) 0.031(3) -0.010(2) -0.001(2) -0.006(2)
C38C 0.038(3) 0.034(3) 0.035(3) -0.010(3) -0.010(3) -0.008(3)
C39C 0.055(4) 0.044(4) 0.037(4) -0.010(3) -0.022(3) -0.007(3)
C40C 0.082(5) 0.035(4) 0.026(3) 0.000(3) -0.017(3) -0.010(4)
C41C 0.073(5) 0.027(3) 0.034(3) -0.004(3) 0.002(3) -0.017(3)
C42C 0.052(4) 0.028(3) 0.034(3) -0.013(3) 0.000(3) -0.014(3)
C43C 0.038(3) 0.024(3) 0.022(3) -0.004(2) -0.007(2) -0.007(2)
C44C 0.049(4) 0.029(3) 0.048(4) -0.002(3) -0.004(3) -0.013(3)
C45C 0.075(6) 0.046(4) 0.062(5) 0.004(4) -0.003(4) -0.028(4)
C46C 0.058(5) 0.060(5) 0.065(5) -0.012(4) 0.016(4) -0.037(4)
C47C 0.041(4) 0.054(4) 0.047(4) -0.020(3) 0.002(3) -0.016(3)
C48C 0.037(3) 0.035(3) 0.041(3) -0.014(3) 0.000(3) -0.011(3)
O1TB 0.048(3) 0.044(3) 0.092(4) -0.012(3) -0.009(3) -0.018(2)
C1TB 0.102(9) 0.112(9) 0.129(10) -0.080(9) 0.036(8) -0.060(8)
C2TB 0.193(15) 0.147(12) 0.089(9) -0.012(8) 0.017(9) -0.139(13)
C3TB 0.132(11) 0.131(12) 0.185(15) -0.098(12) 0.041(11) -0.088(10)
C4TB 0.062(5) 0.073(6) 0.063(5) -0.026(5) -0.024(4) -0.012(4)
O1TC 0.046(3) 0.050(3) 0.105(5) -0.019(3) -0.014(3) -0.014(3)
C1TC 0.057(5) 0.074(6) 0.107(8) -0.051(6) 0.001(5) -0.017(5)
C2TC 0.100(9) 0.163(14) 0.197(16) -0.118(13) 0.056(10) -0.085(10)
C3TC 0.106(9) 0.083(8) 0.168(14) -0.022(9) 0.021(9) -0.056(8)
C4TC 0.062(5) 0.047(5) 0.084(6) -0.023(4) -0.015(5) -0.009(4)
O1TD 0.055(3) 0.052(3) 0.082(4) -0.018(3) -0.018(3) -0.020(3)
C1TD 0.069(6) 0.114(9) 0.084(7) -0.049(7) -0.009(5) -0.028(6)
C2TD 0.207(18) 0.23(2) 0.101(10) -0.009(12) -0.001(11) -0.178(17)
C3TD 0.104(9) 0.083(8) 0.160(13) -0.027(9) -0.018(9) -0.053(7)
C4TD 0.068(5) 0.051(5) 0.072(5) -0.018(4) -0.035(5) -0.010(4)
O1E 0.051(3) 0.060(4) 0.071(4) -0.013(3) 0.004(3) -0.007(3)
C1E 0.121(10) 0.113(10) 0.076(7) -0.029(7) -0.007(7) -0.034(8)
C2E 0.077(6) 0.060(5) 0.067(6) -0.015(5) 0.013(5) -0.015(5)
C3E 0.050(5) 0.067(6) 0.096(7) -0.021(5) 0.001(5) -0.010(4)
C4E 0.080(7) 0.082(7) 0.088(7) -0.027(6) 0.003(6) -0.021(6)

loop_
_atom_type_symbol
_atom_type_description
_atom_type_scat_dispersion_real
_atom_type_scat_dispersion_imag
_atom_type_scat_source
C C 0.0033 0.0016 'International Tables Vol C Tables 4.2.6.8 and 6.1.1.4'
H H 0.0000 0.0000 'International Tables Vol C Tables 4.2.6.8 and 6.1.1.4'
O O 0.0106 0.0060 'International Tables Vol C Tables 4.2.6.8 and 6.1.1.4'
Mg Mg 0.0486 0.0363 'International Tables Vol C Tables 4.2.6.8 and 6.1.1.4'
P P 0.1023 0.0942 'International Tables Vol C Tables 4.2.6.8 and 6.1.1.4'
K K 0.2009 0.2494 'International Tables Vol C Tables 4.2.6.8 and 6.1.1.4'

loop_
_geom_angle_atom_site_label_1
_geom_angle_atom_site_label_2
_geom_angle_atom_site_label_3
_geom_angle
_geom_angle_site_symmetry_1
_geom_angle_site_symmetry_3
_geom_angle_publ_flag
C17A K1 C47C 86.47(14) . 2_855 ?
C17A K1 C33C 174.21(15) . 2_855 ?
C47C K1 C33C 87.77(18) 2_855 2_855 ?
C17A K1 C3A 107.7(2) . . ?
C47C K1 C3A 165.16(16) 2_855 . ?
C33C K1 C3A 77.97(16) 2_855 . ?
C17A K1 C16A 24.43(19) . . ?
C47C K1 C16A 105.46(16) 2_855 . ?
C33C K1 C16A 159.37(14) 2_855 . ?
C3A K1 C16A 87.2(2) . . ?
C17A K1 P1C 88.01(14) . 2_855 ?
C47C K1 P1C 92.07(12) 2_855 2_855 ?
C33C K1 P1C 91.66(12) 2_855 2_855 ?
C3A K1 P1C 84.34(13) . 2_855 ?
C16A K1 P1C 72.45(12) . 2_855 ?
C17A K1 P4A 103.76(14) . . ?
C47C K1 P4A 87.15(12) 2_855 . ?
C33C K1 P4A 76.47(12) 2_855 . ?
C3A K1 P4A 93.41(14) . . ?
C16A K1 P4A 119.17(12) . . ?
P1C K1 P4A 168.12(7) 2_855 . ?
C17A K1 C18A 23.57(16) . . ?
C47C K1 C18A 89.93(13) 2_855 . ?
C33C K1 C18A 157.11(12) 2_855 . ?
C3A K1 C18A 104.80(19) . . ?
C16A K1 C18A 41.38(16) . . ?
P1C K1 C18A 111.19(12) 2_855 . ?
P4A K1 C18A 80.67(12) . . ?
C17A K1 C2A 99.20(18) . . ?
C47C K1 C2A 161.22(12) 2_855 . ?
C33C K1 C2A 86.44(13) 2_855 . ?
C3A K1 C2A 23.37(16) . . ?
C16A K1 C2A 85.46(19) . . ?
P1C K1 C2A 105.93(11) 2_855 . ?
P4A K1 C2A 74.13(11) . . ?
C18A K1 C2A 88.50(16) . . ?
O1TD K2 C40A 86.28(15) . . ?
O1TD K2 C39A 110.98(15) . . ?
C40A K2 C39A 24.70(19) . . ?
O1TD K2 C7A 96.71(12) . 2_765 ?
C40A K2 C7A 84.31(17) . 2_765 ?
C39A K2 C7A 81.85(17) . 2_765 ?
O1TD K2 C41A 74.51(14) . . ?
C40A K2 C41A 24.02(18) . . ?
C39A K2 C41A 42.03(19) . . ?
C7A K2 C41A 106.29(17) 2_765 . ?
O1TD K2 P1A 151.24(12) . . ?
C40A K2 P1A 111.07(15) . . ?
C39A K2 P1A 88.24(15) . . ?
C7A K2 P1A 107.38(11) 2_765 . ?
C41A K2 P1A 112.08(13) . . ?
O1TD K2 P3A 81.97(12) . . ?
C40A K2 P3A 114.76(14) . . ?
C39A K2 P3A 116.78(14) . . ?
C7A K2 P3A 160.64(12) 2_765 . ?
C41A K2 P3A 92.05(14) . . ?
P1A K2 P3A 70.07(4) . . ?
O1TD K2 C38A 122.31(13) . . ?
C40A K2 C38A 42.30(18) . . ?
C39A K2 C38A 23.68(17) . . ?
C7A K2 C38A 100.69(16) 2_765 . ?
C41A K2 C38A 47.84(18) . . ?
P1A K2 C38A 68.99(12) . . ?
P3A K2 C38A 96.21(12) . . ?
O1TD K2 P1A 108.64(12) . 2_765 ?
C40A K2 P1A 112.99(15) . 2_765 ?
C39A K2 P1A 103.38(14) . 2_765 ?
C7A K2 P1A 30.82(10) 2_765 2_765 ?
C41A K2 P1A 136.31(14) . 2_765 ?
P1A K2 P1A 86.16(5) . 2_765 ?
P3A K2 P1A 131.61(5) . 2_765 ?
C38A K2 P1A 114.14(12) . 2_765 ?
O1TD K2 C42A 86.12(13) . . ?
C40A K2 C42A 41.45(17) . . ?
C39A K2 C42A 47.71(17) . . ?
C7A K2 C42A 125.55(15) 2_765 . ?
C41A K2 C42A 23.07(16) . . ?
P1A K2 C42A 92.22(11) . . ?
P3A K2 C42A 73.75(11) . . ?
C38A K2 C42A 40.10(15) . . ?
P1A K2 C42A 151.09(12) 2_765 . ?
O1TD K2 Mg1A 117.17(12) . . ?
C40A K2 Mg1A 100.77(14) . . ?
C39A K2 Mg1A 89.07(14) . . ?
C7A K2 Mg1A 145.89(12) 2_765 . ?
C41A K2 Mg1A 87.55(13) . . ?
P1A K2 Mg1A 39.18(4) . . ?
P3A K2 Mg1A 38.25(4) . . ?
C38A K2 Mg1A 65.46(12) . . ?
P1A K2 Mg1A 124.00(5) 2_765 . ?
C42A K2 Mg1A 64.49(11) . . ?
C9A K3 C11B 108.6(2) . . ?
C9A K3 C10A 24.6(2) . . ?
C11B K3 C10A 84.6(2) . . ?
C9A K3 P2B 87.52(14) . . ?
C11B K3 P2B 100.12(14) . . ?
C10A K3 P2B 85.88(14) . . ?
C9A K3 C10B 128.1(2) . . ?
C11B K3 C10B 24.47(18) . . ?
C10A K3 C10B 106.3(2) . . ?
P2B K3 C10B 112.30(13) . . ?
C9A K3 P2A 97.94(14) . . ?
C11B K3 P2A 90.20(14) . . ?
C10A K3 P2A 104.35(14) . . ?
P2B K3 P2A 166.19(7) . . ?
C10B K3 P2A 74.17(12) . . ?
C9A K3 C29A 76.7(2) . . ?
C11B K3 C29A 174.59(19) . . ?
C10A K3 C29A 100.4(2) . . ?
P2B K3 C29A 78.55(13) . . ?
C10B K3 C29A 151.60(19) . . ?
P2A K3 C29A 90.31(13) . . ?
C9A K3 C29B 142.37(18) . . ?
C11B K3 C29B 108.91(15) . . ?
C10A K3 C29B 163.54(18) . . ?
P2B K3 C29B 82.60(10) . . ?
C10B K3 C29B 88.96(13) . . ?
P2A K3 C29B 85.40(10) . . ?
C29A K3 C29B 65.77(13) . . ?
O1TB K4 C4C 90.6(2) . . ?
O1TB K4 C5C 115.4(2) . . ?
C4C K4 C5C 24.9(2) . . ?
O1TB K4 C3C 79.47(19) . . ?
C4C K4 C3C 24.44(18) . . ?
C5C K4 C3C 42.8(2) . . ?
O1TB K4 P2C 82.62(11) . . ?
C4C K4 P2C 116.35(14) . . ?
C5C K4 P2C 118.90(13) . . ?
C3C K4 P2C 93.16(13) . . ?
O1TB K4 P3B 108.14(12) . . ?
C4C K4 P3B 99.57(14) . . ?
C5C K4 P3B 89.39(14) . . ?
C3C K4 P3B 123.66(13) . . ?
P2C K4 P3B 142.63(5) . . ?
O1TB K4 C6C 128.24(18) . . ?
C4C K4 C6C 42.73(18) . . ?
C5C K4 C6C 24.04(17) . . ?
C3C K4 C6C 48.78(17) . . ?
P2C K4 C6C 98.07(11) . . ?
P3B K4 C6C 101.89(10) . . ?
O1TB K4 C26B 66.28(15) . . ?
C4C K4 C26B 73.86(16) . . ?
C5C K4 C26B 83.66(17) . . ?
C3C K4 C26B 89.32(15) . . ?
P2C K4 C26B 147.80(11) . . ?
P3B K4 C26B 50.12(9) . . ?
C6C K4 C26B 107.46(15) . . ?
O1TB K4 C32B 91.57(17) . . ?
C4C K4 C32B 146.66(16) . . ?
C5C K4 C32B 136.47(17) . . ?
C3C K4 C32B 165.56(16) . . ?
P2C K4 C32B 96.92(10) . . ?
P3B K4 C32B 48.46(9) . . ?
C6C K4 C32B 138.85(16) . . ?
C26B K4 C32B 76.66(14) . . ?
O1TB K4 C2C 91.72(17) . . ?
C4C K4 C2C 42.29(17) . . ?
C5C K4 C2C 48.80(17) . . ?
C3C K4 C2C 23.71(15) . . ?
P2C K4 C2C 74.59(11) . . ?
P3B K4 C2C 138.15(11) . . ?
C6C K4 C2C 40.98(15) . . ?
C26B K4 C2C 112.90(14) . . ?
C32B K4 C2C 170.41(14) . . ?
O1TB K4 C25B 89.63(15) . . ?
C4C K4 C25B 74.59(16) . . ?
C5C K4 C25B 74.43(16) . . ?
C3C K4 C25B 96.29(16) . . ?
P2C K4 C25B 166.50(9) . . ?
P3B K4 C25B 31.32(10) . . ?
C6C K4 C25B 95.41(14) . . ?
C26B K4 C25B 23.48(14) . . ?
C32B K4 C25B 72.16(13) . . ?
C2C K4 C25B 116.87(14) . . ?
O1TB K4 P4C 150.90(12) . . ?
C4C K4 P4C 112.12(14) . . ?
C5C K4 P4C 89.04(16) . . ?
C3C K4 P4C 113.76(12) . . ?
P2C K4 P4C 71.24(3) . . ?
P3B K4 P4C 86.55(4) . . ?
C6C K4 P4C 69.67(12) . . ?
C26B K4 P4C 135.93(10) . . ?
C32B K4 P4C 79.42(12) . . ?
C2C K4 P4C 93.42(10) . . ?
C25B K4 P4C 113.20(10) . . ?
C21B K5 C21B 179.999(1) 2_756 . ?
C21B K5 C35B 79.05(19) 2_756 . ?
C21B K5 C35B 100.95(19) . . ?
C21B K5 C35B 100.95(19) 2_756 2_756 ?
C21B K5 C35B 79.05(19) . 2_756 ?
C35B K5 C35B 179.999(2) . 2_756 ?
C21B K5 P4B 82.01(12) 2_756 . ?
C21B K5 P4B 97.99(12) . . ?
C35B K5 P4B 91.93(13) . . ?
C35B K5 P4B 88.07(13) 2_756 . ?
C21B K5 P4B 97.99(12) 2_756 2_756 ?
C21B K5 P4B 82.01(12) . 2_756 ?
C35B K5 P4B 88.08(13) . 2_756 ?
C35B K5 P4B 91.93(13) 2_756 2_756 ?
P4B K5 P4B 180.0 . 2_756 ?
C21B K5 C36B 92.30(17) 2_756 . ?
C21B K5 C36B 87.70(17) . . ?
C35B K5 C36B 23.38(15) . . ?
C35B K5 C36B 156.62(15) 2_756 . ?
P4B K5 C36B 74.68(10) . . ?
P4B K5 C36B 105.32(10) 2_756 . ?
C21B K5 C36B 87.70(17) 2_756 2_756 ?
C21B K5 C36B 92.30(17) . 2_756 ?
C35B K5 C36B 156.62(15) . 2_756 ?
C35B K5 C36B 23.38(15) 2_756 2_756 ?
P4B K5 C36B 105.32(10) . 2_756 ?
P4B K5 C36B 74.68(10) 2_756 2_756 ?
C36B K5 C36B 179.998(2) . 2_756 ?
C41C K6 C41C 180.00(12) . 2_846 ?
C41C K6 P3C 82.27(12) . 2_846 ?
C41C K6 P3C 97.73(12) 2_846 2_846 ?
C41C K6 P3C 97.73(12) . . ?
C41C K6 P3C 82.27(12) 2_846 . ?
P3C K6 P3C 179.999(1) 2_846 . ?
C41C K6 C23C 81.53(19) . . ?
C41C K6 C23C 98.47(19) 2_846 . ?
P3C K6 C23C 91.29(12) 2_846 . ?
P3C K6 C23C 88.71(12) . . ?
C41C K6 C23C 98.47(19) . 2_846 ?
C41C K6 C23C 81.53(19) 2_846 2_846 ?
P3C K6 C23C 88.71(12) 2_846 2_846 ?
P3C K6 C23C 91.29(12) . 2_846 ?
C23C K6 C23C 179.999(2) . 2_846 ?
C41C K6 C40C 156.17(18) . 2_846 ?
C41C K6 C40C 23.83(18) 2_846 2_846 ?
P3C K6 C40C 102.92(11) 2_846 2_846 ?
P3C K6 C40C 77.08(11) . 2_846 ?
C23C K6 C40C 75.17(19) . 2_846 ?
C23C K6 C40C 104.83(19) 2_846 2_846 ?
C41C K6 C40C 23.83(18) . . ?
C41C K6 C40C 156.17(18) 2_846 . ?
P3C K6 C40C 77.08(11) 2_846 . ?
P3C K6 C40C 102.92(11) . . ?
C23C K6 C40C 104.83(19) . . ?
C23C K6 C40C 75.17(19) 2_846 . ?
C40C K6 C40C 180.000(2) 2_846 . ?
O1TC K7 C41B 104.4(2) . . ?
O1TC K7 C40B 80.3(2) . . ?
C41B K7 C40B 24.20(17) . . ?
O1TC K7 C44C 87.79(19) . . ?
C41B K7 C44C 150.82(16) . . ?
C40B K7 C44C 152.94(17) . . ?
O1TC K7 C39B 70.55(19) . . ?
C41B K7 C39B 42.17(17) . . ?
C40B K7 C39B 24.36(17) . . ?
C44C K7 C39B 158.30(17) . . ?
O1TC K7 C42B 118.45(18) . . ?
C41B K7 C42B 24.05(16) . . ?
C40B K7 C42B 42.16(16) . . ?
C44C K7 C42B 153.19(16) . . ?
C39B K7 C42B 48.09(16) . . ?
O1TC K7 P1B 85.32(12) . . ?
C41B K7 P1B 119.16(12) . . ?
C40B K7 P1B 115.12(12) . . ?
C44C K7 P1B 87.75(11) . . ?
C39B K7 P1B 91.62(13) . . ?
C42B K7 P1B 99.14(10) . . ?
O1TC K7 C37C 100.40(15) . . ?
C41B K7 C37C 79.90(15) . . ?
C40B K7 C37C 86.49(15) . . ?
C44C K7 C37C 71.78(14) . . ?
C39B K7 C37C 109.98(16) . . ?
C42B K7 C37C 96.39(14) . . ?
P1B K7 C37C 158.36(9) . . ?
O1TC K7 C38C 77.44(16) . . ?
C41B K7 C38C 81.38(16) . . ?
C40B K7 C38C 78.24(16) . . ?
C44C K7 C38C 75.47(15) . . ?
C39B K7 C38C 97.82(16) . . ?
C42B K7 C38C 103.41(15) . . ?
P1B K7 C38C 156.23(11) . . ?
C37C K7 C38C 23.41(14) . . ?
O1TC K7 C38B 84.53(17) . . ?
C41B K7 C38B 48.52(16) . . ?
C40B K7 C38B 42.01(15) . . ?
C44C K7 C38B 160.64(15) . . ?
C39B K7 C38B 23.26(15) . . ?
C42B K7 C38B 40.82(14) . . ?
P1B K7 C38B 73.96(10) . . ?
C37C K7 C38B 127.10(14) . . ?
C38C K7 C38B 119.79(14) . . ?
O1TC K7 C37B 107.74(17) . . ?
C41B K7 C37B 42.05(15) . . ?
C40B K7 C37B 49.13(15) . . ?
C44C K7 C37B 157.31(16) . . ?
C39B K7 C37B 41.25(15) . . ?
C42B K7 C37B 23.37(13) . . ?
P1B K7 C37B 77.44(9) . . ?
C37C K7 C37B 119.58(13) . . ?
C38C K7 C37B 123.28(14) . . ?
C38B K7 C37B 23.22(13) . . ?
O1TC K7 P4C 113.28(13) . . ?
C41B K7 P4C 102.98(12) . . ?
C40B K7 P4C 115.52(13) . . ?
C44C K7 P4C 48.07(11) . . ?
C39B K7 P4C 139.75(13) . . ?
C42B K7 P4C 110.84(10) . . ?
P1B K7 P4C 128.18(5) . . ?
C37C K7 P4C 30.64(10) . . ?
C38C K7 P4C 48.73(10) . . ?
C38B K7 P4C 150.74(10) . . ?
C37B K7 P4C 132.26(10) . . ?
P4A Mg1A P3A 114.15(8) . . ?
P4A Mg1A P2A 114.61(9) . . ?
P3A Mg1A P2A 115.29(8) . . ?
P4A Mg1A P1A 99.96(8) . . ?
P3A Mg1A P1A 98.65(8) . . ?
P2A Mg1A P1A 111.79(8) . . ?
P4A Mg1A K2 86.67(6) . . ?
P3A Mg1A K2 55.77(5) . . ?
P2A Mg1A K2 157.94(7) . . ?
P1A Mg1A K2 55.68(5) . . ?
C7A P1A C1A 104.4(3) . . ?
C7A P1A Mg1A 101.11(18) . . ?
C1A P1A Mg1A 109.01(19) . . ?
C7A P1A K2 132.4(2) . . ?
C1A P1A K2 118.2(2) . . ?
Mg1A P1A K2 85.14(6) . . ?
C7A P1A K2 69.22(18) . 2_765 ?
C1A P1A K2 84.00(18) . 2_765 ?
Mg1A P1A K2 165.78(7) . 2_765 ?
K2 P1A K2 93.84(5) . 2_765 ?
C19A P2A C13A 102.5(3) . . ?
C19A P2A Mg1A 111.91(19) . . ?
C13A P2A Mg1A 106.64(17) . . ?
C19A P2A K3 103.14(17) . . ?
C13A P2A K3 118.12(18) . . ?
Mg1A P2A K3 113.98(7) . . ?
C25A P3A C31A 101.4(3) . . ?
C25A P3A Mg1A 106.3(2) . . ?
C31A P3A Mg1A 111.6(2) . . ?
C25A P3A K2 115.93(19) . . ?
C31A P3A K2 132.5(2) . . ?
Mg1A P3A K2 85.97(6) . . ?
C37A P4A C43A 104.5(3) . . ?
C37A P4A Mg1A 101.71(19) . . ?
C43A P4A Mg1A 111.6(2) . . ?
C37A P4A K1 129.0(2) . . ?
C43A P4A K1 102.58(19) . . ?
Mg1A P4A K1 107.24(7) . . ?
C6A C1A C2A 117.5(6) . . ?
C6A C1A P1A 118.7(5) . . ?
C2A C1A P1A 123.7(5) . . ?
C3A C2A C1A 122.2(7) . . ?
C3A C2A K1 71.4(4) . . ?
C1A C2A K1 123.2(4) . . ?
C2A C3A C4A 119.3(7) . . ?
C2A C3A K1 85.2(4) . . ?
C4A C3A K1 115.5(5) . . ?
C5A C4A C3A 119.7(7) . . ?
C4A C5A C6A 120.8(7) . . ?
C1A C6A C5A 120.5(7) . . ?
C8A C7A C12A 117.1(6) . . ?
C8A C7A P1A 116.8(5) . . ?
C12A C7A P1A 126.0(5) . . ?
C8A C7A K2 103.3(4) . 2_765 ?
C12A C7A K2 87.1(3) . 2_765 ?
P1A C7A K2 80.0(2) . 2_765 ?
C9A C8A C7A 121.4(7) . . ?
C8A C9A C10A 121.1(7) . . ?
C8A C9A K3 99.4(5) . . ?
C10A C9A K3 84.7(5) . . ?
C11A C10A C9A 118.5(7) . . ?
C11A C10A K3 106.5(5) . . ?
C9A C10A K3 70.7(4) . . ?
C12A C11A C10A 121.3(7) . . ?
C11A C12A C7A 120.6(7) . . ?
C18A C13A C14A 117.3(6) . . ?
C18A C13A P2A 124.4(5) . . ?
C14A C13A P2A 118.3(5) . . ?
C15A C14A C13A 121.3(6) . . ?
C16A C15A C14A 120.8(7) . . ?
C15A C16A C17A 118.7(6) . . ?
C15A C16A K1 94.5(5) . . ?
C17A C16A K1 71.9(4) . . ?
C18A C17A C16A 120.3(7) . . ?
C18A C17A K1 88.9(5) . . ?
C16A C17A K1 83.7(5) . . ?
C17A C18A C13A 121.6(6) . . ?
C17A C18A K1 67.5(4) . . ?
C13A C18A K1 96.3(4) . . ?
C20A C19A C24A 117.1(5) . . ?
C20A C19A P2A 121.7(5) . . ?
C24A C19A P2A 120.8(4) . . ?
C19A C20A C21A 121.8(6) . . ?
C20A C21A C22A 119.1(7) . . ?
C23A C22A C21A 120.3(6) . . ?
C22A C23A C24A 120.4(7) . . ?
C23A C24A C19A 121.2(6) . . ?
C26A C25A C30A 116.6(6) . . ?
C26A C25A P3A 119.9(5) . . ?
C30A C25A P3A 123.5(5) . . ?
C27A C26A C25A 121.3(7) . . ?
C28A C27A C26A 120.9(7) . . ?
C27A C28A C29A 118.7(7) . . ?
C30A C29A C28A 120.7(7) . . ?
C30A C29A K3 89.3(4) . . ?
C28A C29A K3 114.6(6) . . ?
C29A C30A C25A 121.8(6) . . ?
C32A C31A C36A 117.1(6) . . ?
C32A C31A P3A 120.3(5) . . ?
C36A C31A P3A 122.4(5) . . ?
C33A C32A C31A 122.2(7) . . ?
C32A C33A C34A 119.9(7) . . ?
C35A C34A C33A 119.3(7) . . ?
C34A C35A C36A 120.5(8) . . ?
C35A C36A C31A 120.9(7) . . ?
C38A C37A C42A 116.7(6) . . ?
C38A C37A P4A 118.5(5) . . ?
C42A C37A P4A 124.7(5) . . ?
C39A C38A C37A 121.5(7) . . ?
C39A C38A K2 71.3(4) . . ?
C37A C38A K2 84.6(4) . . ?
C38A C39A C40A 120.8(7) . . ?
C38A C39A K2 85.0(4) . . ?
C40A C39A K2 76.3(4) . . ?
C41A C40A C39A 118.3(7) . . ?
C41A C40A K2 82.6(4) . . ?
C39A C40A K2 79.0(4) . . ?
C40A C41A C42A 121.4(7) . . ?
C40A C41A K2 73.4(4) . . ?
C42A C41A K2 85.3(4) . . ?
C41A C42A C37A 121.3(6) . . ?
C41A C42A K2 71.6(4) . . ?
C37A C42A K2 81.4(3) . . ?
C44A C43A C48A 116.8(7) . . ?
C44A C43A P4A 123.7(6) . . ?
C48A C43A P4A 119.2(5) . . ?
C45A C44A C43A 120.8(8) . . ?
C46A C45A C44A 121.1(8) . . ?
C45A C46A C47A 119.6(8) . . ?
C48A C47A C46A 119.7(9) . . ?
C47A C48A C43A 122.0(7) . . ?
P2B Mg1B P1B 114.06(8) . . ?
P2B Mg1B P4B 117.07(8) . . ?
P1B Mg1B P4B 112.65(8) . . ?
P2B Mg1B P3B 107.36(8) . . ?
P1B Mg1B P3B 99.89(8) . . ?
P4B Mg1B P3B 103.51(7) . . ?
P2B Mg1B K7 159.52(7) . . ?
P1B Mg1B K7 54.27(5) . . ?
P4B Mg1B K7 83.33(6) . . ?
P3B Mg1B K7 63.13(5) . . ?
C7B P1B C1B 103.7(3) . . ?
C7B P1B Mg1B 101.92(18) . . ?
C1B P1B Mg1B 113.6(2) . . ?
C7B P1B K7 123.8(2) . . ?
C1B P1B K7 123.08(19) . . ?
Mg1B P1B K7 87.26(6) . . ?
C13B P2B C19B 104.3(2) . . ?
C13B P2B Mg1B 109.21(19) . . ?
C19B P2B Mg1B 99.66(17) . . ?
C13B P2B K3 100.40(17) . . ?
C19B P2B K3 127.47(18) . . ?
Mg1B P2B K3 114.74(7) . . ?
C31B P3B C25B 103.6(2) . . ?
C31B P3B Mg1B 107.74(16) . . ?
C25B P3B Mg1B 107.68(17) . . ?
C31B P3B K4 77.86(16) . . ?
C25B P3B K4 76.00(17) . . ?
Mg1B P3B K4 171.90(7) . . ?
C31B P3B K7 100.38(18) . . ?
C25B P3B K7 151.78(17) . . ?
Mg1B P3B K7 78.52(6) . . ?
K4 P3B K7 94.85(4) . . ?
C43B P4B C37B 103.6(2) . . ?
C43B P4B Mg1B 112.32(17) . . ?
C37B P4B Mg1B 103.98(16) . . ?
C43B P4B K5 100.11(17) . . ?
C37B P4B K5 124.73(17) . . ?
Mg1B P4B K5 111.79(6) . . ?
C2B C1B C6B 117.3(6) . . ?
C2B C1B P1B 121.6(5) . . ?
C6B C1B P1B 120.9(5) . . ?
C3B C2B C1B 120.9(7) . . ?
C2B C3B C4B 120.7(7) . . ?
C5B C4B C3B 119.2(7) . . ?
C6B C5B C4B 120.1(7) . . ?
C5B C6B C1B 121.7(6) . . ?
C8B C7B C12B 116.0(6) . . ?
C8B C7B P1B 119.3(4) . . ?
C12B C7B P1B 124.7(5) . . ?
C9B C8B C7B 122.9(6) . . ?
C8B C9B C10B 120.5(7) . . ?
C9B C10B C11B 118.2(6) . . ?
C9B C10B K3 98.4(5) . . ?
C11B C10B K3 73.7(4) . . ?
C12B C11B C10B 121.6(6) . . ?
C12B C11B K3 95.3(5) . . ?
C10B C11B K3 81.8(4) . . ?
C11B C12B C7B 120.8(6) . . ?
C18B C13B C14B 116.7(5) . . ?
C18B C13B P2B 119.7(4) . . ?
C14B C13B P2B 123.3(4) . . ?
C15B C14B C13B 120.9(6) . . ?
C16B C15B C14B 120.5(7) . . ?
C15B C16B C17B 120.2(6) . . ?
C16B C17B C18B 119.5(7) . . ?
C13B C18B C17B 122.1(6) . . ?
C20B C19B C24B 117.4(5) . . ?
C20B C19B P2B 125.1(4) . . ?
C24B C19B P2B 117.5(3) . . ?
C21B C20B C19B 120.9(5) . . ?
C22B C21B C20B 121.4(6) . . ?
C22B C21B K5 97.3(5) . . ?
C20B C21B K5 95.4(4) . . ?
C21B C22B C23B 119.0(6) . . ?
C22B C23B C24B 120.3(6) . . ?
C19B C24B C23B 121.0(5) . . ?
C26B C25B C30B 116.5(5) . . ?
C26B C25B P3B 125.2(4) . . ?
C30B C25B P3B 118.2(5) . . ?
C26B C25B K4 77.6(3) . . ?
C30B C25B K4 120.0(4) . . ?
P3B C25B K4 72.68(17) . . ?
C27B C26B C25B 122.0(6) . . ?
C27B C26B K4 121.0(4) . . ?
C25B C26B K4 79.0(3) . . ?
C26B C27B C28B 120.6(7) . . ?
C29B C28B C27B 118.6(6) . . ?
C28B C29B C30B 120.9(6) . . ?
C28B C29B K3 135.6(5) . . ?
C30B C29B K3 83.3(4) . . ?
C29B C30B C25B 121.4(6) . . ?
C36B C31B C32B 116.2(5) . . ?
C36B C31B P3B 124.6(4) . . ?
C32B C31B P3B 119.2(5) . . ?
C36B C31B K4 125.8(4) . . ?
C32B C31B K4 75.8(3) . . ?
P3B C31B K4 71.18(16) . . ?
C33B C32B C31B 121.6(7) . . ?
C33B C32B K4 124.5(4) . . ?
C31B C32B K4 81.0(3) . . ?
C32B C33B C34B 121.3(7) . . ?
C35B C34B C33B 118.3(6) . . ?
C34B C35B C36B 120.8(7) . . ?
C34B C35B K5 113.4(4) . . ?
C36B C35B K5 86.2(4) . . ?
C35B C36B C31B 121.7(7) . . ?
C35B C36B K5 70.5(4) . . ?
C31B C36B K5 122.7(4) . . ?
C42B C37B C38B 117.2(5) . . ?
C42B C37B P4B 119.0(4) . . ?
C38B C37B P4B 123.7(4) . . ?
C42B C37B K7 73.6(3) . . ?
C38B C37B K7 77.4(3) . . ?
P4B C37B K7 117.2(2) . . ?
C39B C38B C37B 120.7(6) . . ?
C39B C38B K7 74.1(4) . . ?
C37B C38B K7 79.4(3) . . ?
C38B C39B C40B 121.1(6) . . ?
C38B C39B K7 82.6(4) . . ?
C40B C39B K7 74.3(4) . . ?
C41B C40B C39B 118.6(6) . . ?
C41B C40B K7 77.4(4) . . ?
C39B C40B K7 81.3(4) . . ?
C40B C41B C42B 120.4(6) . . ?
C40B C41B K7 78.4(4) . . ?
C42B C41B K7 82.4(4) . . ?
C41B C42B C37B 122.0(6) . . ?
C41B C42B K7 73.5(4) . . ?
C37B C42B K7 83.1(3) . . ?
C44B C43B C48B 116.3(6) . . ?
C44B C43B P4B 119.6(4) . . ?
C48B C43B P4B 123.8(5) . . ?
C45B C44B C43B 122.5(6) . . ?
C46B C45B C44B 120.1(7) . . ?
C45B C46B C47B 118.4(7) . . ?
C48B C47B C46B 120.8(7) . . ?
C47B C48B C43B 121.8(7) . . ?
P3C Mg1C P2C 114.72(8) . . ?
P3C Mg1C P1C 116.49(8) . . ?
P2C Mg1C P1C 113.43(8) . . ?
P3C Mg1C P4C 110.73(8) . . ?
P2C Mg1C P4C 99.25(7) . . ?
P1C Mg1C P4C 99.55(7) . . ?
P3C Mg1C K4 156.58(7) . . ?
P2C Mg1C K4 55.05(5) . . ?
P1C Mg1C K4 86.30(6) . . ?
P4C Mg1C K4 56.70(5) . . ?
C7C P1C C1C 103.9(3) . . ?
C7C P1C Mg1C 110.6(2) . . ?
C1C P1C Mg1C 100.59(17) . . ?
C7C P1C K1 104.59(19) . 2_855 ?
C1C P1C K1 119.70(18) . 2_855 ?
Mg1C P1C K1 116.79(6) . 2_855 ?
C13C P2C C19C 101.7(3) . . ?
C13C P2C Mg1C 114.04(19) . . ?
C19C P2C Mg1C 105.91(19) . . ?
C13C P2C K4 130.4(2) . . ?
C19C P2C K4 116.22(19) . . ?
Mg1C P2C K4 85.93(5) . . ?
C25C P3C C31C 103.2(3) . . ?
C25C P3C Mg1C 108.53(18) . . ?
C31C P3C Mg1C 101.78(17) . . ?
C25C P3C K6 110.03(17) . . ?
C31C P3C K6 117.29(18) . . ?
Mg1C P3C K6 114.98(6) . . ?
C37C P4C C43C 103.5(3) . . ?
C37C P4C Mg1C 103.19(18) . . ?
C43C P4C Mg1C 108.08(18) . . ?
C37C P4C K4 133.1(2) . . ?
C43C P4C K4 118.42(18) . . ?
Mg1C P4C K4 83.79(5) . . ?
C37C P4C K7 70.79(17) . . ?
C43C P4C K7 76.05(17) . . ?
Mg1C P4C K7 173.58(7) . . ?
K4 P4C K7 98.66(4) . . ?
C6C C1C C2C 116.6(6) . . ?
C6C C1C P1C 118.8(5) . . ?
C2C C1C P1C 124.6(4) . . ?
C6C C1C K4 73.6(3) . . ?
C2C C1C K4 74.9(3) . . ?
P1C C1C K4 119.5(2) . . ?
C3C C2C C1C 121.6(6) . . ?
C3C C2C K4 72.6(4) . . ?
C1C C2C K4 81.7(3) . . ?
C4C C3C C2C 120.4(7) . . ?
C4C C3C K4 73.4(4) . . ?
C2C C3C K4 83.7(4) . . ?
C3C C4C C5C 119.4(6) . . ?
C3C C4C K4 82.2(4) . . ?
C5C C4C K4 78.8(4) . . ?
C4C C5C C6C 120.8(7) . . ?
C4C C5C K4 76.3(4) . . ?
C6C C5C K4 85.3(4) . . ?
C5C C6C C1C 121.3(7) . . ?
C5C C6C K4 70.7(4) . . ?
C1C C6C K4 83.1(3) . . ?
C12C C7C C8C 117.6(6) . . ?
C12C C7C P1C 121.9(5) . . ?
C8C C7C P1C 120.3(5) . . ?
C9C C8C C7C 121.7(8) . . ?
C10C C9C C8C 120.8(10) . . ?
C9C C10C C11C 118.8(8) . . ?
C10C C11C C12C 120.8(9) . . ?
C11C C12C C7C 120.2(8) . . ?
C14C C13C C18C 116.2(6) . . ?
C14C C13C P2C 122.9(5) . . ?
C18C C13C P2C 120.7(5) . . ?
C13C C14C C15C 120.8(8) . . ?
C16C C15C C14C 122.5(8) . . ?
C15C C16C C17C 117.0(7) . . ?
C18C C17C C16C 121.5(7) . . ?
C17C C18C C13C 122.0(7) . . ?
C20C C19C C24C 116.0(6) . . ?
C20C C19C P2C 120.0(5) . . ?
C24C C19C P2C 124.0(5) . . ?
C21C C20C C19C 122.0(7) . . ?
C20C C21C C22C 120.8(7) . . ?
C21C C22C C23C 118.6(7) . . ?
C24C C23C C22C 120.0(7) . . ?
C24C C23C K6 91.4(5) . . ?
C22C C23C K6 109.6(6) . . ?
C23C C24C C19C 122.6(6) . . ?
C30C C25C C26C 117.3(5) . . ?
C30C C25C P3C 119.9(4) . . ?
C26C C25C P3C 122.1(5) . . ?
C27C C26C C25C 120.7(7) . . ?
C28C C27C C26C 121.1(7) . . ?
C27C C28C C29C 119.9(7) . . ?
C28C C29C C30C 119.9(7) . . ?
C25C C30C C29C 121.0(6) . . ?
C32C C31C C36C 117.8(5) . . ?
C32C C31C P3C 123.5(5) . . ?
C36C C31C P3C 118.6(4) . . ?
C31C C32C C33C 121.0(6) . . ?
C34C C33C C32C 120.5(6) . . ?
C34C C33C K1 98.0(5) . 2_855 ?
C32C C33C K1 97.7(4) . 2_855 ?
C33C C34C C35C 119.4(6) . . ?
C34C C35C C36C 120.0(6) . . ?
C35C C36C C31C 121.2(6) . . ?
C38C C37C C42C 116.8(6) . . ?
C38C C37C P4C 126.0(5) . . ?
C42C C37C P4C 117.2(5) . . ?
C38C C37C K7 80.6(3) . . ?
C42C C37C K7 111.5(4) . . ?
P4C C37C K7 78.58(18) . . ?
C37C C38C C39C 122.1(6) . . ?
C37C C38C K7 76.0(3) . . ?
C39C C38C K7 113.5(4) . . ?
C40C C39C C38C 120.5(6) . . ?
C39C C40C C41C 118.6(6) . . ?
C39C C40C K6 107.4(4) . . ?
C41C C40C K6 65.6(4) . . ?
C42C C41C C40C 120.8(6) . . ?
C42C C41C K6 96.6(4) . . ?
C40C C41C K6 90.6(4) . . ?
C41C C42C C37C 121.3(6) . . ?
C48C C43C C44C 117.3(6) . . ?
C48C C43C P4C 124.4(4) . . ?
C44C C43C P4C 118.3(5) . . ?
C45C C44C C43C 120.7(7) . . ?
C45C C44C K7 121.2(5) . . ?
C43C C44C K7 88.0(4) . . ?
C46C C45C C44C 120.9(7) . . ?
C47C C46C C45C 118.7(7) . . ?
C48C C47C C46C 120.5(7) . . ?
C48C C47C K1 91.3(4) . 2_855 ?
C46C C47C K1 106.1(5) . 2_855 ?
C47C C48C C43C 121.9(6) . . ?
C1TA O1TA C4TA 114.3(12) . . ?
C2TA C1TA O1TA 106.0(14) . . ?
C1TA C2TA C3TA 103.7(17) . . ?
C4TA C3TA C2TA 106.9(17) . . ?
C3TA C4TA O1TA 106.1(16) . . ?
C1TB O1TB C4TB 108.5(6) . . ?
C1TB O1TB K4 124.4(6) . . ?
C4TB O1TB K4 114.8(5) . . ?
C2TB C1TB O1TB 106.0(9) . . ?
C3TB C2TB C1TB 107.1(10) . . ?
C2TB C3TB C4TB 107.2(9) . . ?
O1TB C4TB C3TB 105.2(8) . . ?
C1TC O1TC C4TC 108.5(6) . . ?
C1TC O1TC K7 123.0(5) . . ?
C4TC O1TC K7 124.1(5) . . ?
O1TC C1TC C2TC 106.8(9) . . ?
C3TC C2TC C1TC 106.2(9) . . ?
C2TC C3TC C4TC 106.5(9) . . ?
O1TC C4TC C3TC 104.2(8) . . ?
C4TD O1TD C1TD 108.8(7) . . ?
C4TD O1TD K2 117.3(5) . . ?
C1TD O1TD K2 123.3(5) . . ?
O1TD C1TD C2TD 104.7(11) . . ?
C3TD C2TD C1TD 101.9(11) . . ?
C2TD C3TD C4TD 108.9(9) . . ?
O1TD C4TD C3TD 105.0(8) . . ?
C2E O1E C3E 111.3(7) . . ?
O1E C2E C1E 108.2(8) . . ?
O1E C3E C4E 107.8(7) . . ?
C3EA O1EA C2EA 113.2(10) . . ?
O1EA C2EA C1EA 110.6(11) . . ?
O1EA C3EA C4EA 110.4(14) . . ?
C3EB O1EB C2EB 121.4(16) . . ?
O1EB C2EB C1EB 112(2) . . ?
O1EB C3EB C4EB 119(2) . . ?
C2EC O1EC C3EC 111.2(15) . . ?
O1EC C2EC C1EC 106.1(15) . . ?
C4EC C3EC O1EC 103(2) . . ?
C2ED O1ED C3ED 115(2) . . ?
O1ED C2ED C1ED 107(3) . . ?
C4ED C3ED O1ED 83.7(19) . . ?
C4TE O1TE C1TE 89(3) . . ?
C2TE O1AE C3TE 93.2(12) . . ?
O1TE C1TE C2TE 122.4(19) . . ?
O1AE C2TE C1TE 114.8(12) . . ?
O1AE C3TE C4TE 116.4(11) . . ?
O1TE C4TE C3TE 124(2) . . ?

loop_
_geom_bond_atom_site_label_1
_geom_bond_atom_site_label_2
_geom_bond_distance
_geom_bond_site_symmetry_2
_geom_bond_publ_flag
K1 C17A 3.203(8) . ?
K1 C47C 3.236(7) 2_855 ?
K1 C33C 3.279(7) 2_855 ?
K1 C3A 3.306(8) . ?
K1 C16A 3.349(8) . ?
K1 P1C 3.3567(15) 2_855 ?
K1 P4A 3.370(2) . ?
K1 C18A 3.466(7) . ?
K1 C2A 3.475(6) . ?
K2 O1TD 2.682(5) . ?
K2 C40A 3.247(7) . ?
K2 C39A 3.281(7) . ?
K2 C7A 3.342(6) 2_765 ?
K2 C41A 3.360(7) . ?
K2 P1A 3.447(2) . ?
K2 P3A 3.447(2) . ?
K2 C38A 3.451(7) . ?
K2 P1A 3.5200(19) 2_765 ?
K2 C42A 3.529(7) . ?
K2 Mg1A 4.159(2) . ?
K3 C9A 3.120(8) . ?
K3 C11B 3.214(8) . ?
K3 C10A 3.293(7) . ?
K3 P2B 3.3037(19) . ?
K3 C10B 3.313(8) . ?
K3 P2A 3.325(2) . ?
K3 C29A 3.418(8) . ?
K3 C29B 3.490(7) . ?
K4 O1TB 2.716(5) . ?
K4 C4C 3.183(7) . ?
K4 C5C 3.214(7) . ?
K4 C3C 3.290(6) . ?
K4 P2C 3.3643(14) . ?
K4 P3B 3.3844(18) . ?
K4 C6C 3.395(6) . ?
K4 C26B 3.422(6) . ?
K4 C32B 3.430(6) . ?
K4 C2C 3.428(6) . ?
K4 C25B 3.440(6) . ?
K4 P4C 3.4419(15) . ?
K5 C21B 3.145(7) 2_756 ?
K5 C21B 3.145(7) . ?
K5 C35B 3.258(7) . ?
K5 C35B 3.258(7) 2_756 ?
K5 P4B 3.3155(14) . ?
K5 P4B 3.3155(14) 2_756 ?
K5 C36B 3.450(6) . ?
K5 C36B 3.450(6) 2_756 ?
K6 C41C 3.152(7) . ?
K6 C41C 3.152(7) 2_846 ?
K6 P3C 3.3406(14) 2_846 ?
K6 P3C 3.3406(14) . ?
K6 C23C 3.453(8) . ?
K6 C23C 3.453(8) 2_846 ?
K6 C40C 3.462(7) 2_846 ?
K6 C40C 3.462(7) . ?
K7 O1TC 2.669(5) . ?
K7 C41B 3.260(7) . ?
K7 C40B 3.272(7) . ?
K7 C44C 3.322(7) . ?
K7 C39B 3.359(7) . ?
K7 C42B 3.370(6) . ?
K7 P1B 3.373(2) . ?
K7 C37C 3.391(5) . ?
K7 C38C 3.449(6) . ?
K7 C38B 3.464(6) . ?
K7 C37B 3.488(5) . ?
K7 P4C 3.5201(14) . ?
Mg1A P4A 2.574(2) . ?
Mg1A P3A 2.581(2) . ?
Mg1A P2A 2.582(2) . ?
Mg1A P1A 2.637(2) . ?
P1A C7A 1.832(6) . ?
P1A C1A 1.847(6) . ?
P1A K2 3.5200(19) 2_765 ?
P2A C19A 1.835(6) . ?
P2A C13A 1.844(6) . ?
P3A C25A 1.834(6) . ?
P3A C31A 1.831(6) . ?
P4A C37A 1.829(6) . ?
P4A C43A 1.828(6) . ?
C1A C6A 1.394(9) . ?
C1A C2A 1.404(9) . ?
C2A C3A 1.383(10) . ?
C3A C4A 1.395(12) . ?
C4A C5A 1.375(12) . ?
C5A C6A 1.401(10) . ?
C7A C8A 1.398(9) . ?
C7A C12A 1.405(9) . ?
C7A K2 3.342(6) 2_765 ?
C8A C9A 1.382(10) . ?
C9A C10A 1.378(12) . ?
C10A C11A 1.383(12) . ?
C11A C12A 1.388(9) . ?
C13A C18A 1.393(8) . ?
C13A C14A 1.400(8) . ?
C14A C15A 1.381(9) . ?
C15A C16A 1.386(11) . ?
C16A C17A 1.393(11) . ?
C17A C18A 1.386(9) . ?
C19A C20A 1.392(8) . ?
C19A C24A 1.403(8) . ?
C20A C21A 1.393(9) . ?
C21A C22A 1.394(11) . ?
C22A C23A 1.359(10) . ?
C23A C24A 1.391(9) . ?
C25A C26A 1.396(9) . ?
C25A C30A 1.404(9) . ?
C26A C27A 1.385(10) . ?
C27A C28A 1.381(11) . ?
C28A C29A 1.382(10) . ?
C29A C30A 1.375(9) . ?
C31A C32A 1.383(9) . ?
C31A C36A 1.395(9) . ?
C32A C33A 1.371(10) . ?
C33A C34A 1.380(12) . ?
C34A C35A 1.375(13) . ?
C35A C36A 1.383(10) . ?
C37A C38A 1.402(9) . ?
C37A C42A 1.411(9) . ?
C38A C39A 1.391(10) . ?
C39A C40A 1.397(11) . ?
C40A C41A 1.379(11) . ?
C41A C42A 1.387(9) . ?
C43A C44A 1.395(9) . ?
C43A C48A 1.395(9) . ?
C44A C45A 1.393(11) . ?
C45A C46A 1.354(14) . ?
C46A C47A 1.386(14) . ?
C47A C48A 1.382(10) . ?
Mg1B P2B 2.574(2) . ?
Mg1B P1B 2.585(2) . ?
Mg1B P4B 2.596(2) . ?
Mg1B P3B 2.627(2) . ?
P1B C7B 1.824(6) . ?
P1B C1B 1.832(6) . ?
P2B C13B 1.832(6) . ?
P2B C19B 1.839(6) . ?
P3B C31B 1.839(5) . ?
P3B C25B 1.843(6) . ?
P4B C43B 1.823(6) . ?
P4B C37B 1.847(6) . ?
C1B C2B 1.392(8) . ?
C1B C6B 1.405(9) . ?
C2B C3B 1.382(10) . ?
C3B C4B 1.381(12) . ?
C4B C5B 1.386(11) . ?
C5B C6B 1.369(9) . ?
C7B C8B 1.397(9) . ?
C7B C12B 1.412(8) . ?
C8B C9B 1.373(9) . ?
C9B C10B 1.380(10) . ?
C10B C11B 1.387(10) . ?
C11B C12B 1.384(9) . ?
C13B C18B 1.392(8) . ?
C13B C14B 1.405(8) . ?
C14B C15B 1.383(9) . ?
C15B C16B 1.373(11) . ?
C16B C17B 1.367(11) . ?
C17B C18B 1.391(9) . ?
C19B C20B 1.382(8) . ?
C19B C24B 1.405(6) . ?
C20B C21B 1.383(7) . ?
C21B C22B 1.371(9) . ?
C22B C23B 1.370(9) . ?
C23B C24B 1.392(9) . ?
C25B C26B 1.396(8) . ?
C25B C30B 1.396(8) . ?
C26B C27B 1.384(9) . ?
C27B C28B 1.381(10) . ?
C28B C29B 1.376(10) . ?
C29B C30B 1.391(9) . ?
C31B C36B 1.399(8) . ?
C31B C32B 1.394(8) . ?
C32B C33B 1.372(9) . ?
C33B C34B 1.369(12) . ?
C34B C35B 1.380(11) . ?
C35B C36B 1.372(9) . ?
C37B C42B 1.394(8) . ?
C37B C38B 1.399(8) . ?
C38B C39B 1.379(9) . ?
C39B C40B 1.402(10) . ?
C40B C41B 1.369(10) . ?
C41B C42B 1.385(9) . ?
C43B C44B 1.400(8) . ?
C43B C48B 1.399(8) . ?
C44B C45B 1.385(10) . ?
C45B C46B 1.384(12) . ?
C46B C47B 1.403(12) . ?
C47B C48B 1.374(9) . ?
Mg1C P3C 2.574(2) . ?
Mg1C P2C 2.584(2) . ?
Mg1C P1C 2.590(2) . ?
Mg1C P4C 2.620(2) . ?
P1C C7C 1.835(6) . ?
P1C C1C 1.841(6) . ?
P1C K1 3.3567(15) 2_855 ?
P2C C13C 1.833(6) . ?
P2C C19C 1.833(6) . ?
P3C C25C 1.838(6) . ?
P3C C31C 1.847(6) . ?
P4C C37C 1.830(6) . ?
P4C C43C 1.846(6) . ?
C1C C6C 1.398(8) . ?
C1C C2C 1.410(8) . ?
C2C C3C 1.387(9) . ?
C3C C4C 1.374(10) . ?
C4C C5C 1.378(11) . ?
C5C C6C 1.388(10) . ?
C7C C12C 1.398(9) . ?
C7C C8C 1.393(9) . ?
C8C C9C 1.373(11) . ?
C9C C10C 1.360(15) . ?
C10C C11C 1.400(16) . ?
C11C C12C 1.380(11) . ?
C13C C14C 1.368(9) . ?
C13C C18C 1.389(8) . ?
C14C C15C 1.380(11) . ?
C15C C16C 1.349(13) . ?
C16C C17C 1.369(12) . ?
C17C C18C 1.355(9) . ?
C19C C20C 1.384(8) . ?
C19C C24C 1.394(9) . ?
C20C C21C 1.382(10) . ?
C21C C22C 1.371(11) . ?
C22C C23C 1.386(10) . ?
C23C C24C 1.372(9) . ?
C25C C30C 1.385(8) . ?
C25C C26C 1.407(8) . ?
C26C C27C 1.381(10) . ?
C27C C28C 1.363(11) . ?
C28C C29C 1.366(11) . ?
C29C C30C 1.409(9) . ?
C31C C32C 1.385(8) . ?
C31C C36C 1.393(8) . ?
C32C C33C 1.388(9) . ?
C33C C34C 1.374(10) . ?
C33C K1 3.279(7) 2_855 ?
C34C C35C 1.380(10) . ?
C35C C36C 1.385(9) . ?
C37C C38C 1.389(8) . ?
C37C C42C 1.405(8) . ?
C38C C39C 1.398(9) . ?
C39C C40C 1.370(10) . ?
C40C C41C 1.399(10) . ?
C41C C42C 1.388(9) . ?
C43C C48C 1.383(8) . ?
C43C C44C 1.396(8) . ?
C44C C45C 1.386(10) . ?
C45C C46C 1.375(12) . ?
C46C C47C 1.377(11) . ?
C47C C48C 1.374(9) . ?
C47C K1 3.236(7) 2_855 ?
O1TA C1TA 1.388(18) . ?
O1TA C4TA 1.38(2) . ?
C1TA C2TA 1.35(2) . ?
C2TA C3TA 1.60(3) . ?
C3TA C4TA 1.30(2) . ?
O1TB C1TB 1.426(12) . ?
O1TB C4TB 1.437(10) . ?
C1TB C2TB 1.426(15) . ?
C2TB C3TB 1.412(17) . ?
C3TB C4TB 1.473(15) . ?
O1TC C1TC 1.415(10) . ?
O1TC C4TC 1.444(9) . ?
C1TC C2TC 1.490(14) . ?
C2TC C3TC 1.464(17) . ?
C3TC C4TC 1.484(14) . ?
O1TD C4TD 1.443(9) . ?
O1TD C1TD 1.438(11) . ?
C1TD C2TD 1.521(18) . ?
C2TD C3TD 1.476(19) . ?
C3TD C4TD 1.489(15) . ?
O1E C2E 1.415(10) . ?
O1E C3E 1.406(11) . ?
C1E C2E 1.538(15) . ?
C3E C4E 1.527(13) . ?
O1EA C3EA 1.358(17) . ?
O1EA C2EA 1.403(15) . ?
C1EA C2EA 1.498(19) . ?
C3EA C4EA 1.48(2) . ?
O1EB C3EB 1.35(2) . ?
O1EB C2EB 1.44(2) . ?
C1EB C2EB 1.43(3) . ?
C3EB C4EB 1.46(3) . ?
O1EC C2EC 1.35(2) . ?
O1EC C3EC 1.45(3) . ?
C1EC C2EC 1.53(3) . ?
C3EC C4EC 1.27(3) . ?
O1ED C2ED 1.49(4) . ?
O1ED C3ED 1.74(3) . ?
C1ED C2ED 1.53(6) . ?
C3ED C4ED 1.56(4) . ?
O1TE C4TE 1.14(4) . ?
O1TE C1TE 1.36(4) . ?
O1AE C2TE 1.284(17) . ?
O1AE C3TE 1.369(16) . ?
C1TE C2TE 1.486(15) . ?
C3TE C4TE 1.526(16) . ?
